data_4309154
loop_
_publ_author_name
'Matilde Fondo'
'Ana M. Garc\'ia-Deibe'
'Monstserrat Corbella'
'Eliseo Ruiz'
'Javier Tercero'
'Jes\'us Sanmart\'in'
'Manuel R. Bermejo'

_publ_section_title
;
Unexpected Ferromagnetic Interaction in a New Tetranuclear Copper(II)
Complex: Synthesis, Crystal Structure, Magnetic Properties, and
Theoretical Studies
;
_journal_name_full 'Inorganic Chemistry'
_journal_page_first 5011
_journal_page_last 5020
_journal_paper_doi 10.1021/ic0482741
_journal_volume 44
_journal_year 2005
_chemical_formula_moiety '2(C55 H54 Cu4 N8 O9), 12(H2 O)'
_chemical_formula_sum 'C110 H132 Cu8 N16 O30'
_chemical_formula_weight 2666.64
_chemical_name_systematic
; 
 ? 
;
_space_group_IT_number 2
_symmetry_cell_setting triclinic
_symmetry_space_group_name_Hall '-P 1'
_symmetry_space_group_name_H-M 'P -1'
_atom_sites_solution_hydrogens geom
_atom_sites_solution_primary direct
_atom_sites_solution_secondary difmap
_audit_creation_method SHELXL-97
_cell_angle_alpha 93.182(5)
_cell_angle_beta 104.313(4)
_cell_angle_gamma 92.762(5)
_cell_formula_units_Z 2
_cell_length_a 14.202(4)
_cell_length_b 16.580(4)
_cell_length_c 25.376(7)
_cell_measurement_reflns_used 984
_cell_measurement_temperature 293(2)
_cell_measurement_theta_max 25.988
_cell_measurement_theta_min 2.6815
_cell_volume 5769(3)
_computing_cell_refinement 'BRUKER Smart'
_computing_data_collection 'BRUKER Smart'
_computing_structure_refinement 'SHELXL-97 (Sheldrick, 1997)'
_computing_structure_solution 'SHELXS-97 (Sheldrick, 1990)'
_diffrn_ambient_temperature 293(2)
_diffrn_measured_fraction_theta_full 0.968
_diffrn_measured_fraction_theta_max 0.968
_diffrn_measurement_device_type 'Smart-CCD-1000 BRUKER'
_diffrn_measurement_method 'omega scans'
_diffrn_radiation_monochromator graphite
_diffrn_radiation_source 'fine-focus sealed tube'
_diffrn_radiation_type MoK\a
_diffrn_radiation_wavelength 0.71073
_diffrn_reflns_av_R_equivalents 0.0000
_diffrn_reflns_av_sigmaI/netI 0.0796
_diffrn_reflns_limit_h_max 17
_diffrn_reflns_limit_h_min -17
_diffrn_reflns_limit_k_max 20
_diffrn_reflns_limit_k_min -20
_diffrn_reflns_limit_l_max 31
_diffrn_reflns_limit_l_min 0
_diffrn_reflns_number 22931
_diffrn_reflns_theta_full 26.41
_diffrn_reflns_theta_max 26.41
_diffrn_reflns_theta_min 1.23
_diffrn_standards_decay_% 1.5
_exptl_absorpt_coefficient_mu 1.528
_exptl_absorpt_correction_T_max 1.000000
_exptl_absorpt_correction_T_min 0.093410
_exptl_absorpt_correction_type SADABS
_exptl_crystal_colour green
_exptl_crystal_density_diffrn 1.535
_exptl_crystal_density_method 'not measured'
_exptl_crystal_description prism
_exptl_crystal_F_000 2752
_exptl_crystal_size_max 0.29
_exptl_crystal_size_mid 0.23
_exptl_crystal_size_min 0.12
_refine_diff_density_max 1.046
_refine_diff_density_min -0.936
_refine_diff_density_rms 0.125
_refine_ls_extinction_method none
_refine_ls_goodness_of_fit_ref 1.042
_refine_ls_hydrogen_treatment mixed
_refine_ls_matrix_type fullcycle
_refine_ls_number_parameters 1513
_refine_ls_number_reflns 22931
_refine_ls_number_restraints 0
_refine_ls_restrained_S_all 1.042
_refine_ls_R_factor_all 0.1240
_refine_ls_R_factor_gt 0.0769
_refine_ls_shift/su_max 0.000
_refine_ls_shift/su_mean 0.000
_refine_ls_structure_factor_coef Fsqd
_refine_ls_weighting_details 'calc w=1/[\s^2^(Fo^2^)+(0.0682P)^2^+50.5085P] where P=(Fo^2^+2Fc^2^)/3'
_refine_ls_weighting_scheme calc
_refine_ls_wR_factor_gt 0.2109
_refine_ls_wR_factor_ref 0.2372
_reflns_number_gt 14259
_reflns_number_total 22931
_reflns_threshold_expression >2sigma(I)
_cod_data_source_file ic0482741si20041209_121642.cif
_cod_data_source_block 1.6H2O
_cod_depositor_comments
;
The following automatic conversions were performed:
'_symmetry_cell_setting' value 'Triclinic' changed to 'triclinic'
according to '/home/saulius/struct/CIF-dictionaries/cif_core.dic'
dictionary named 'cif_core.dic' version 2.4.1 from 2010-06-29.

Automatic conversion script
Id: cif_fix_enum 1527 2010-12-29 10:47:43Z saulius 
;
_cod_database_code 4309154

loop_
_symmetry_equiv_pos_as_xyz
'x, y, z'
'-x, -y, -z'

loop_
_atom_site_label
_atom_site_type_symbol
_atom_site_fract_x
_atom_site_fract_y
_atom_site_fract_z
_atom_site_U_iso_or_equiv
_atom_site_adp_type
_atom_site_occupancy
_atom_site_symmetry_multiplicity
_atom_site_calc_flag
_atom_site_refinement_flags
_atom_site_disorder_assembly
_atom_site_disorder_group
Cu11 Cu 0.38142(7) 0.82721(6) 0.72737(4) 0.0429(2) Uani 1 1 d . . .
Cu12 Cu 0.51083(7) 0.91915(6) 0.65850(4) 0.0394(2) Uani 1 1 d . . .
Cu21 Cu 0.50559(8) 1.07452(7) 0.87055(4) 0.0451(3) Uani 1 1 d . . .
Cu22 Cu 0.62182(7) 1.15378(6) 0.78842(4) 0.0356(2) Uani 1 1 d . . .
O101 O 0.2611(4) 0.8809(4) 0.7197(3) 0.0511(15) Uani 1 1 d . . .
O102 O 0.4406(4) 1.0069(4) 0.6239(2) 0.0494(15) Uani 1 1 d . . .
O103 O 0.3742(4) 0.8159(4) 0.6439(2) 0.0486(15) Uani 1 1 d . . .
N101 N 0.3595(5) 0.7737(4) 0.7909(3) 0.0482(18) Uani 1 1 d . . .
N102 N 0.5797(5) 0.9098(4) 0.6017(3) 0.0460(17) Uani 1 1 d . . .
N103 N 0.5069(5) 0.7641(4) 0.7431(3) 0.0425(16) Uani 1 1 d . . .
N104 N 0.6023(5) 0.8274(4) 0.6935(3) 0.0423(16) Uani 1 1 d . . .
O201 O 0.5841(5) 0.9944(4) 0.9089(3) 0.0619(18) Uani 1 1 d . . .
O202 O 0.7480(4) 1.1092(4) 0.7953(2) 0.0449(14) Uani 1 1 d . . .
O203 O 0.6258(4) 1.1371(4) 0.8655(2) 0.0424(13) Uani 1 1 d . . .
N202 N 0.6330(5) 1.2061(4) 0.7226(3) 0.0410(16) Uani 1 1 d . . .
N204 N 0.5043(5) 1.2258(4) 0.7832(3) 0.0416(16) Uani 1 1 d . . .
N203 N 0.4223(5) 1.1732(4) 0.8426(3) 0.0480(18) Uani 1 1 d . . .
N201 N 0.3999(6) 1.0504(5) 0.9057(3) 0.057(2) Uani 1 1 d . . .
O11 O 0.4608(4) 0.9316(3) 0.7210(2) 0.0375(12) Uani 1 1 d . . .
O12 O 0.4561(5) 0.9971(4) 0.7981(3) 0.0578(17) Uani 1 1 d . . .
O13 O 0.5534(4) 1.0435(4) 0.7473(3) 0.0510(15) Uani 1 1 d . . .
C10 C 0.4915(5) 0.9936(5) 0.7574(3) 0.0365(17) Uani 1 1 d . . .
C100 C 0.2228(6) 0.9003(6) 0.7598(4) 0.052(2) Uani 1 1 d . . .
C101 C 0.1558(7) 0.9621(6) 0.7549(5) 0.062(3) Uani 1 1 d . . .
H101 H 0.1414 0.9888 0.7228 0.074 Uiso 1 1 calc R . .
C102 C 0.1118(7) 0.9841(7) 0.7947(6) 0.077(4) Uani 1 1 d . . .
H102 H 0.0676 1.0243 0.7891 0.092 Uiso 1 1 calc R . .
C103 C 0.1322(8) 0.9467(7) 0.8448(5) 0.073(3) Uani 1 1 d . . .
H103 H 0.1032 0.9626 0.8724 0.088 Uiso 1 1 calc R . .
C104 C 0.1964(7) 0.8860(7) 0.8513(5) 0.068(3) Uani 1 1 d . . .
H104 H 0.2096 0.8598 0.8836 0.081 Uiso 1 1 calc R . .
C105 C 0.2422(6) 0.8631(5) 0.8102(4) 0.049(2) Uani 1 1 d . . .
C106 C 0.3074(7) 0.7999(6) 0.8212(4) 0.055(2) Uani 1 1 d . . .
H106 H 0.3120 0.7754 0.8538 0.066 Uiso 1 1 calc R . .
C107 C 0.4267(7) 0.7093(6) 0.8091(4) 0.055(2) Uani 1 1 d . . .
H10A H 0.3909 0.6619 0.8168 0.066 Uiso 1 1 calc R . .
H10B H 0.4756 0.7283 0.8420 0.066 Uiso 1 1 calc R . .
C108 C 0.4744(7) 0.6885(5) 0.7638(4) 0.056(2) Uani 1 1 d . . .
H10C H 0.5298 0.6567 0.7772 0.067 Uiso 1 1 calc R . .
H10D H 0.4285 0.6566 0.7345 0.067 Uiso 1 1 calc R . .
C109 C 0.5865(6) 0.8118(6) 0.7849(4) 0.053(2) Uani 1 1 d . . .
H10E H 0.6238 0.7765 0.8103 0.064 Uiso 1 1 calc R . .
H10F H 0.5598 0.8523 0.8051 0.064 Uiso 1 1 calc R . .
C110 C 0.6503(6) 0.8520(6) 0.7514(4) 0.056(2) Uani 1 1 d . . .
H11A H 0.6540 0.9104 0.7578 0.067 Uiso 1 1 calc R . .
H11B H 0.7157 0.8335 0.7612 0.067 Uiso 1 1 calc R . .
C111 C 0.6748(7) 0.8208(6) 0.6600(4) 0.060(3) Uani 1 1 d . . .
H11C H 0.7295 0.8597 0.6749 0.072 Uiso 1 1 calc R . .
H11D H 0.6991 0.7671 0.6618 0.072 Uiso 1 1 calc R . .
C112 C 0.6309(7) 0.8360(6) 0.6019(4) 0.059(3) Uani 1 1 d . . .
H11E H 0.6814 0.8421 0.5825 0.071 Uiso 1 1 calc R . .
H11F H 0.5860 0.7910 0.5842 0.071 Uiso 1 1 calc R . .
C113 C 0.5918(7) 0.9654(6) 0.5697(4) 0.055(2) Uani 1 1 d . . .
H113 H 0.6315 0.9552 0.5463 0.066 Uiso 1 1 calc R . .
C114 C 0.5482(7) 1.0415(6) 0.5680(3) 0.047(2) Uani 1 1 d . . .
C115 C 0.5812(7) 1.1008(7) 0.5374(4) 0.063(3) Uani 1 1 d . . .
H115 H 0.6277 1.0885 0.5186 0.076 Uiso 1 1 calc R . .
C116 C 0.5456(7) 1.1753(7) 0.5353(4) 0.064(3) Uani 1 1 d . . .
H116 H 0.5693 1.2142 0.5160 0.077 Uiso 1 1 calc R . .
C117 C 0.4745(8) 1.1939(7) 0.5616(4) 0.070(3) Uani 1 1 d . . .
H117 H 0.4503 1.2451 0.5597 0.084 Uiso 1 1 calc R . .
C118 C 0.4393(7) 1.1380(6) 0.5905(4) 0.055(2) Uani 1 1 d . . .
H118 H 0.3906 1.1511 0.6076 0.066 Uiso 1 1 calc R . .
C119 C 0.4763(6) 1.0602(5) 0.5947(3) 0.044(2) Uani 1 1 d . . .
C120 C 0.5527(6) 0.7475(5) 0.6975(4) 0.0418(19) Uani 1 1 d . . .
H120 H 0.6031 0.7093 0.7091 0.050 Uiso 1 1 calc R . .
C121 C 0.4839(6) 0.7115(5) 0.6463(4) 0.0424(19) Uani 1 1 d . . .
C122 C 0.5054(7) 0.6393(5) 0.6222(4) 0.054(2) Uani 1 1 d . . .
H122 H 0.5621 0.6153 0.6386 0.065 Uiso 1 1 calc R . .
C123 C 0.4452(8) 0.6021(6) 0.5746(4) 0.062(3) Uani 1 1 d . . .
H123 H 0.4614 0.5544 0.5589 0.075 Uiso 1 1 calc R . .
C124 C 0.3603(8) 0.6383(6) 0.5511(4) 0.061(3) Uani 1 1 d . . .
H124 H 0.3183 0.6139 0.5196 0.073 Uiso 1 1 calc R . .
C125 C 0.3373(6) 0.7094(6) 0.5737(3) 0.049(2) Uani 1 1 d . . .
H125 H 0.2808 0.7332 0.5566 0.059 Uiso 1 1 calc R . .
C126 C 0.3977(6) 0.7473(5) 0.6222(3) 0.0424(19) Uani 1 1 d . . .
C200 C 0.5508(8) 0.9315(6) 0.9283(4) 0.061(3) Uani 1 1 d . . .
C201 C 0.6067(9) 0.8632(7) 0.9360(4) 0.077(3) Uani 1 1 d . . .
H201 H 0.6654 0.8639 0.9260 0.092 Uiso 1 1 calc R . .
C202 C 0.5769(10) 0.7956(8) 0.9580(5) 0.088(4) Uani 1 1 d . . .
H202 H 0.6168 0.7524 0.9636 0.106 Uiso 1 1 calc R . .
C203 C 0.4866(10) 0.7906(9) 0.9721(5) 0.093(4) Uani 1 1 d . . .
H203 H 0.4656 0.7444 0.9863 0.111 Uiso 1 1 calc R . .
C204 C 0.4310(10) 0.8569(8) 0.9642(4) 0.087(4) Uani 1 1 d . . .
H204 H 0.3717 0.8547 0.9735 0.104 Uiso 1 1 calc R . .
C205 C 0.4598(8) 0.9279(7) 0.9427(4) 0.062(3) Uani 1 1 d . . .
C206 C 0.3938(8) 0.9895(7) 0.9337(4) 0.067(3) Uani 1 1 d . . .
H206 H 0.3414 0.9856 0.9495 0.080 Uiso 1 1 calc R . .
C207 C 0.3258(7) 1.1077(7) 0.8969(5) 0.069(3) Uani 1 1 d . . .
H20A H 0.3010 1.1146 0.9291 0.083 Uiso 1 1 calc R . .
H20B H 0.2722 1.0878 0.8665 0.083 Uiso 1 1 calc R . .
C208 C 0.3687(7) 1.1890(6) 0.8848(5) 0.063(3) Uani 1 1 d . . .
H20C H 0.3171 1.2247 0.8719 0.075 Uiso 1 1 calc R . .
H20D H 0.4125 1.2147 0.9177 0.075 Uiso 1 1 calc R . .
C209 C 0.3541(6) 1.1549(6) 0.7877(4) 0.058(3) Uani 1 1 d . . .
H20E H 0.2948 1.1828 0.7847 0.070 Uiso 1 1 calc R . .
H20F H 0.3375 1.0972 0.7808 0.070 Uiso 1 1 calc R . .
C210 C 0.4110(6) 1.1858(5) 0.7478(4) 0.049(2) Uani 1 1 d . . .
H21A H 0.4243 1.1412 0.7248 0.058 Uiso 1 1 calc R . .
H21B H 0.3746 1.2243 0.7248 0.058 Uiso 1 1 calc R . .
C211 C 0.5364(7) 1.2988(6) 0.7588(4) 0.054(2) Uani 1 1 d . . .
H21C H 0.5898 1.3287 0.7849 0.065 Uiso 1 1 calc R . .
H21D H 0.4831 1.3340 0.7491 0.065 Uiso 1 1 calc R . .
C212 C 0.5685(7) 1.2720(5) 0.7089(4) 0.051(2) Uani 1 1 d . . .
H21E H 0.5124 1.2535 0.6796 0.062 Uiso 1 1 calc R . .
H21F H 0.6026 1.3167 0.6970 0.062 Uiso 1 1 calc R . .
C213 C 0.6792(6) 1.1769(5) 0.6898(3) 0.044(2) Uani 1 1 d . . .
H213 H 0.6707 1.1995 0.6564 0.053 Uiso 1 1 calc R . .
C214 C 0.7433(6) 1.1119(5) 0.6998(3) 0.0426(19) Uani 1 1 d . . .
C215 C 0.7812(7) 1.0827(7) 0.6569(4) 0.061(3) Uani 1 1 d . . .
H215 H 0.7619 1.1047 0.6232 0.073 Uiso 1 1 calc R . .
C216 C 0.8455(7) 1.0232(6) 0.6626(5) 0.064(3) Uani 1 1 d . . .
H216 H 0.8688 1.0038 0.6335 0.077 Uiso 1 1 calc R . .
C217 C 0.8747(7) 0.9930(6) 0.7132(5) 0.073(3) Uani 1 1 d . . .
H217 H 0.9188 0.9527 0.7180 0.088 Uiso 1 1 calc R . .
C218 C 0.8409(6) 1.0201(5) 0.7567(4) 0.052(2) Uani 1 1 d . . .
H218 H 0.8621 0.9976 0.7900 0.062 Uiso 1 1 calc R . .
C219 C 0.7742(5) 1.0817(5) 0.7518(4) 0.042(2) Uani 1 1 d . . .
C220 C 0.4802(6) 1.2464(5) 0.8361(4) 0.044(2) Uani 1 1 d . . .
H220 H 0.4390 1.2926 0.8322 0.053 Uiso 1 1 calc R . .
C221 C 0.5683(7) 1.2662(6) 0.8819(4) 0.050(2) Uani 1 1 d . . .
C222 C 0.5794(8) 1.3409(7) 0.9132(4) 0.068(3) Uani 1 1 d . . .
H222 H 0.5334 1.3791 0.9039 0.082 Uiso 1 1 calc R . .
C223 C 0.6574(10) 1.3571(9) 0.9569(5) 0.089(4) Uani 1 1 d . . .
H223 H 0.6652 1.4065 0.9772 0.107 Uiso 1 1 calc R . .
C224 C 0.7250(9) 1.2990(8) 0.9708(4) 0.081(4) Uani 1 1 d . . .
H224 H 0.7771 1.3094 1.0012 0.098 Uiso 1 1 calc R . .
C225 C 0.7162(7) 1.2253(7) 0.9399(4) 0.060(3) Uani 1 1 d . . .
H225 H 0.7630 1.1876 0.9491 0.072 Uiso 1 1 calc R . .
C226 C 0.6374(6) 1.2092(5) 0.8956(3) 0.043(2) Uani 1 1 d . . .
Cu31 Cu -0.01339(7) 0.55280(7) 0.15403(4) 0.0445(3) Uani 1 1 d . . .
Cu32 Cu -0.11808(8) 0.65794(7) 0.23156(5) 0.0471(3) Uani 1 1 d . . .
Cu41 Cu 0.12686(7) 0.37414(6) 0.29217(4) 0.0383(2) Uani 1 1 d . . .
Cu42 Cu 0.03793(7) 0.48205(6) 0.37990(4) 0.0392(2) Uani 1 1 d . . .
O301 O -0.0899(5) 0.4522(4) 0.1268(3) 0.0601(17) Uani 1 1 d . . .
O302 O -0.2403(4) 0.6013(4) 0.2301(3) 0.0593(18) Uani 1 1 d . . .
O303 O -0.1358(4) 0.6500(4) 0.1418(3) 0.0553(16) Uani 1 1 d . . .
N301 N 0.0482(6) 0.5467(5) 0.0947(3) 0.056(2) Uani 1 1 d . . .
N302 N -0.1291(5) 0.7321(4) 0.2918(3) 0.0472(17) Uani 1 1 d . . .
N303 N 0.0912(5) 0.6527(4) 0.1850(3) 0.0449(17) Uani 1 1 d . . .
N304 N 0.0119(5) 0.7267(4) 0.2387(3) 0.0405(16) Uani 1 1 d . . .
O401 O 0.2492(4) 0.4237(4) 0.2840(3) 0.0503(15) Uani 1 1 d . . .
O402 O 0.1252(4) 0.5772(4) 0.4063(3) 0.0572(17) Uani 1 1 d . . .
O403 O 0.1498(4) 0.4277(3) 0.3653(2) 0.0383(12) Uani 1 1 d . . .
N401 N 0.1225(5) 0.2925(4) 0.2332(3) 0.0462(17) Uani 1 1 d . . .
N402 N -0.0548(5) 0.5178(4) 0.4207(3) 0.0438(17) Uani 1 1 d . . .
N403 N 0.0152(5) 0.2963(4) 0.3080(3) 0.0401(15) Uani 1 1 d . . .
N404 N -0.0448(5) 0.3703(4) 0.3706(3) 0.0413(16) Uani 1 1 d . . .
O21 O -0.0549(4) 0.5553(3) 0.2198(2) 0.0401(13) Uani 1 1 d . . .
O22 O 0.0421(5) 0.4589(4) 0.2473(3) 0.0566(17) Uani 1 1 d . . .
O23 O -0.0331(5) 0.5205(4) 0.3041(2) 0.0551(16) Uani 1 1 d . . .
C20 C -0.0129(6) 0.5093(5) 0.2591(3) 0.043(2) Uani 1 1 d . . .
C300 C -0.0578(7) 0.3928(6) 0.1016(3) 0.051(2) Uani 1 1 d . . .
C301 C -0.0927(8) 0.3116(6) 0.1045(4) 0.061(3) Uani 1 1 d . . .
H301 H -0.1365 0.3015 0.1256 0.073 Uiso 1 1 calc R . .
C302 C -0.0637(9) 0.2489(7) 0.0773(5) 0.077(3) Uani 1 1 d . . .
H302 H -0.0877 0.1966 0.0804 0.092 Uiso 1 1 calc R . .
C303 C 0.0014(10) 0.2605(8) 0.0447(5) 0.084(4) Uani 1 1 d . . .
H303 H 0.0206 0.2171 0.0259 0.100 Uiso 1 1 calc R . .
C304 C 0.0356(8) 0.3376(7) 0.0414(4) 0.065(3) Uani 1 1 d . . .
H304 H 0.0776 0.3460 0.0191 0.078 Uiso 1 1 calc R . .
C305 C 0.0112(7) 0.4050(6) 0.0697(3) 0.054(2) Uani 1 1 d . . .
C306 C 0.0567(7) 0.4837(7) 0.0670(4) 0.059(3) Uani 1 1 d . . .
H306 H 0.0957 0.4882 0.0426 0.071 Uiso 1 1 calc R . .
C307 C 0.1042(7) 0.6228(7) 0.0909(4) 0.066(3) Uani 1 1 d . . .
H30A H 0.0608 0.6633 0.0750 0.079 Uiso 1 1 calc R . .
H30B H 0.1494 0.6134 0.0684 0.079 Uiso 1 1 calc R . .
C308 C 0.1580(7) 0.6503(7) 0.1476(4) 0.061(3) Uani 1 1 d . . .
H30C H 0.1888 0.7038 0.1478 0.073 Uiso 1 1 calc R . .
H30D H 0.2087 0.6138 0.1606 0.073 Uiso 1 1 calc R . .
C309 C 0.1456(6) 0.6443(6) 0.2423(4) 0.054(2) Uani 1 1 d . . .
H30E H 0.2122 0.6664 0.2486 0.065 Uiso 1 1 calc R . .
H30F H 0.1466 0.5877 0.2503 0.065 Uiso 1 1 calc R . .
C310 C 0.0929(7) 0.6906(6) 0.2781(4) 0.053(2) Uani 1 1 d . . .
H31A H 0.0674 0.6547 0.3009 0.064 Uiso 1 1 calc R . .
H31B H 0.1361 0.7326 0.3013 0.064 Uiso 1 1 calc R . .
C311 C -0.0099(7) 0.8077(5) 0.2586(4) 0.052(2) Uani 1 1 d . . .
H31C H -0.0555 0.8320 0.2297 0.062 Uiso 1 1 calc R . .
H31D H 0.0494 0.8427 0.2693 0.062 Uiso 1 1 calc R . .
C312 C -0.0532(7) 0.7992(6) 0.3069(4) 0.058(2) Uani 1 1 d . . .
H31E H -0.0034 0.7874 0.3387 0.069 Uiso 1 1 calc R . .
H31F H -0.0814 0.8490 0.3152 0.069 Uiso 1 1 calc R . .
C313 C -0.1849(7) 0.7188(5) 0.3243(4) 0.048(2) Uani 1 1 d . . .
H313 H -0.1781 0.7556 0.3542 0.057 Uiso 1 1 calc R . .
C314 C -0.2551(6) 0.6534(5) 0.3183(4) 0.047(2) Uani 1 1 d . . .
C315 C -0.3043(7) 0.6451(7) 0.3596(4) 0.060(3) Uani 1 1 d . . .
H315 H -0.2904 0.6834 0.3891 0.072 Uiso 1 1 calc R . .
C316 C -0.3719(8) 0.5827(7) 0.3580(5) 0.069(3) Uani 1 1 d . . .
H316 H -0.4023 0.5773 0.3863 0.083 Uiso 1 1 calc R . .
C317 C -0.3928(8) 0.5292(7) 0.3137(5) 0.069(3) Uani 1 1 d . . .
H317 H -0.4390 0.4868 0.3120 0.082 Uiso 1 1 calc R . .
C318 C -0.3495(7) 0.5342(6) 0.2713(5) 0.066(3) Uani 1 1 d . . .
H318 H -0.3672 0.4960 0.2417 0.079 Uiso 1 1 calc R . .
C319 C -0.2788(6) 0.5963(5) 0.2719(4) 0.046(2) Uani 1 1 d . . .
C320 C 0.0508(6) 0.7337(5) 0.1899(3) 0.046(2) Uani 1 1 d . . .
H320 H 0.1056 0.7745 0.1992 0.055 Uiso 1 1 calc R . .
C321 C -0.0201(6) 0.7582(5) 0.1403(4) 0.047(2) Uani 1 1 d . . .
C322 C 0.0055(8) 0.8271(6) 0.1169(4) 0.061(3) Uani 1 1 d . . .
H322 H 0.0648 0.8558 0.1321 0.073 Uiso 1 1 calc R . .
C323 C -0.0581(9) 0.8531(7) 0.0701(5) 0.073(3) Uani 1 1 d . . .
H323 H -0.0431 0.9006 0.0552 0.087 Uiso 1 1 calc R . .
C324 C -0.1436(8) 0.8071(7) 0.0467(4) 0.072(3) Uani 1 1 d . . .
H324 H -0.1835 0.8216 0.0142 0.087 Uiso 1 1 calc R . .
C325 C -0.1705(7) 0.7402(7) 0.0705(4) 0.058(3) Uani 1 1 d . . .
H325 H -0.2296 0.7115 0.0548 0.070 Uiso 1 1 calc R . .
C326 C -0.1089(6) 0.7144(5) 0.1189(3) 0.0418(19) Uani 1 1 d . . .
C400 C 0.2728(6) 0.4245(5) 0.2380(4) 0.045(2) Uani 1 1 d . . .
C401 C 0.3436(7) 0.4832(6) 0.2310(4) 0.054(2) Uani 1 1 d . . .
H401 H 0.3714 0.5215 0.2595 0.065 Uiso 1 1 calc R . .
C402 C 0.3726(8) 0.4851(7) 0.1830(5) 0.067(3) Uani 1 1 d . . .
H402 H 0.4193 0.5245 0.1797 0.080 Uiso 1 1 calc R . .
C403 C 0.3328(9) 0.4285(8) 0.1393(5) 0.074(3) Uani 1 1 d . . .
H403 H 0.3535 0.4293 0.1073 0.089 Uiso 1 1 calc R . .
C404 C 0.2649(8) 0.3736(7) 0.1442(4) 0.069(3) Uani 1 1 d . . .
H404 H 0.2368 0.3375 0.1145 0.083 Uiso 1 1 calc R . .
C405 C 0.2332(6) 0.3676(6) 0.1925(4) 0.047(2) Uani 1 1 d . . .
C406 C 0.1642(7) 0.3024(6) 0.1941(4) 0.052(2) Uani 1 1 d . . .
H406 H 0.1482 0.2642 0.1646 0.062 Uiso 1 1 calc R . .
C407 C 0.0548(7) 0.2224(6) 0.2313(4) 0.055(2) Uani 1 1 d . . .
H40A H 0.0812 0.1736 0.2196 0.067 Uiso 1 1 calc R . .
H40B H -0.0070 0.2294 0.2058 0.067 Uiso 1 1 calc R . .
C408 C 0.0408(7) 0.2160(5) 0.2886(4) 0.051(2) Uani 1 1 d . . .
H40C H -0.0109 0.1753 0.2881 0.062 Uiso 1 1 calc R . .
H40D H 0.1002 0.2004 0.3128 0.062 Uiso 1 1 calc R . .
C409 C -0.0853(6) 0.3157(6) 0.2780(4) 0.052(2) Uani 1 1 d . . .
H40E H -0.1249 0.2666 0.2629 0.063 Uiso 1 1 calc R . .
H40F H -0.0826 0.3502 0.2487 0.063 Uiso 1 1 calc R . .
C410 C -0.1260(6) 0.3592(6) 0.3207(4) 0.049(2) Uani 1 1 d . . .
H41A H -0.1483 0.4112 0.3088 0.059 Uiso 1 1 calc R . .
H41B H -0.1803 0.3272 0.3274 0.059 Uiso 1 1 calc R . .
C411 C -0.0809(7) 0.3733(6) 0.4210(4) 0.052(2) Uani 1 1 d . . .
H41C H -0.0277 0.3673 0.4526 0.062 Uiso 1 1 calc R . .
H41D H -0.1299 0.3295 0.4187 0.062 Uiso 1 1 calc R . .
C412 C -0.1245(7) 0.4540(6) 0.4267(4) 0.059(3) Uani 1 1 d . . .
H41E H -0.1849 0.4560 0.3989 0.071 Uiso 1 1 calc R . .
H41F H -0.1385 0.4612 0.4622 0.071 Uiso 1 1 calc R . .
C413 C -0.0596(7) 0.5904(6) 0.4371(3) 0.053(2) Uani 1 1 d . . .
H413 H -0.1129 0.6017 0.4508 0.063 Uiso 1 1 calc R . .
C414 C 0.0084(6) 0.6576(5) 0.4368(3) 0.044(2) Uani 1 1 d . . .
C415 C -0.0094(8) 0.7344(6) 0.4550(4) 0.059(3) Uani 1 1 d . . .
H415 H -0.0687 0.7420 0.4632 0.071 Uiso 1 1 calc R . .
C416 C 0.0577(9) 0.8007(6) 0.4615(4) 0.066(3) Uani 1 1 d . . .
H416 H 0.0434 0.8518 0.4731 0.080 Uiso 1 1 calc R . .
C417 C 0.1446(8) 0.7880(6) 0.4502(4) 0.062(3) Uani 1 1 d . . .
H417 H 0.1904 0.8315 0.4553 0.075 Uiso 1 1 calc R . .
C418 C 0.1683(7) 0.7152(6) 0.4319(4) 0.055(2) Uani 1 1 d . . .
H418 H 0.2289 0.7102 0.4247 0.066 Uiso 1 1 calc R . .
C419 C 0.1000(7) 0.6454(5) 0.4236(3) 0.047(2) Uani 1 1 d . . .
C420 C 0.0135(6) 0.2986(5) 0.3670(3) 0.0426(19) Uani 1 1 d . . .
H420 H -0.0223 0.2498 0.3736 0.051 Uiso 1 1 calc R . .
C421 C 0.1123(6) 0.3060(5) 0.4050(4) 0.044(2) Uani 1 1 d . . .
C422 C 0.1414(7) 0.2509(6) 0.4442(4) 0.050(2) Uani 1 1 d . . .
H422 H 0.0997 0.2065 0.4455 0.060 Uiso 1 1 calc R . .
C423 C 0.2304(7) 0.2608(7) 0.4811(4) 0.059(3) Uani 1 1 d . . .
H423 H 0.2489 0.2230 0.5068 0.071 Uiso 1 1 calc R . .
C424 C 0.2921(7) 0.3264(7) 0.4802(4) 0.063(3) Uani 1 1 d . . .
H424 H 0.3516 0.3333 0.5059 0.076 Uiso 1 1 calc R . .
C425 C 0.2673(6) 0.3825(6) 0.4415(4) 0.052(2) Uani 1 1 d . . .
H425 H 0.3106 0.4260 0.4405 0.062 Uiso 1 1 calc R . .
C426 C 0.1759(6) 0.3730(5) 0.4038(3) 0.0411(19) Uani 1 1 d . . .
O1W O 0.2887(5) 1.0357(4) 0.6709(3) 0.0628(18) Uani 1 1 d . . .
H1WA H 0.2669 0.9890 0.6801 0.100 Uiso 1 1 d . . .
H1WB H 0.3359 1.0255 0.6494 0.100 Uiso 1 1 d . . .
O2W O 0.2854(5) 0.5730(5) 0.3542(3) 0.075(2) Uani 1 1 d . . .
H2WA H 0.2380 0.5743 0.3704 0.100 Uiso 1 1 d . . .
H2WB H 0.2785 0.5066 0.3411 0.100 Uiso 1 1 d . . .
O3W O 0.2368(6) 0.5678(6) 0.8178(4) 0.099(3) Uani 1 1 d . . .
H3WA H 0.2676 0.5495 0.8387 0.100 Uiso 1 1 d . . .
H3WB H 0.2241 0.4977 0.8073 0.100 Uiso 1 1 d . . .
O4W O 0.7277(7) 1.0866(6) 0.4445(4) 0.110(3) Uani 1 1 d . . .
H4WA H 0.7241 1.0558 0.4150 0.100 Uiso 1 1 d . . .
H4WB H 0.7426 1.0443 0.4688 0.100 Uiso 1 1 d . . .
O5W O -0.5404(7) 0.5963(7) 0.4375(4) 0.112(3) Uani 1 1 d . . .
H5WA H -0.5932 0.5892 0.4120 0.100 Uiso 1 1 d . . .
H5WB H -0.5572 0.6011 0.4807 0.100 Uiso 1 1 d . . .
O6W O -0.1614(8) 0.8919(7) 0.4107(4) 0.130(4) Uani 1 1 d . . .
H6WA H -0.1183 0.9196 0.3977 0.100 Uiso 1 1 d . . .
H6WB H -0.2060 0.9217 0.3800 0.100 Uiso 1 1 d . . .
O7W O 0.1404(9) 0.8541(7) 0.6145(4) 0.132(4) Uani 1 1 d . . .
H7WA H 0.1042 0.8774 0.6195 0.100 Uiso 1 1 d . . .
H7WB H 0.1820 0.8699 0.5899 0.100 Uiso 1 1 d . . .
O8W O 0.7561(9) 0.9977(9) 0.8762(7) 0.192(8) Uani 1 1 d . . .
H8WA H 0.7034 0.9998 0.8878 0.100 Uiso 1 1 d . . .
H8WB H 0.7542 1.0346 0.8533 0.100 Uiso 1 1 d . . .
O9W O 0.8154(10) 0.9608(9) 0.5129(5) 0.160(5) Uani 1 1 d . . .
H9WA H 0.8238 0.9380 0.4816 0.100 Uiso 1 1 d . . .
H9WB H 0.8767 0.9648 0.5332 0.100 Uiso 1 1 d . . .
O10W O 0.7982(10) 1.5286(9) 1.0227(6) 0.069(4) Uani 0.50 1 d P . .
H10G H 0.7676 1.5391 1.0498 0.100 Uiso 0.50 1 d P . .
H10H H 0.8393 1.5525 1.0568 0.100 Uiso 0.50 1 d P . .
O11W O 1.0047(9) 0.9791(11) 0.5796(8) 0.088(5) Uani 0.50 1 d P . .
H11G H 1.0028 0.9428 0.5900 0.100 Uiso 0.50 1 d P . .
H11H H 1.0513 1.0172 0.5828 0.100 Uiso 0.50 1 d P . .
O12W O -0.3360(11) 0.6017(11) 0.1126(7) 0.094(6) Uani 0.50 1 d P . .
H12A H -0.3070 0.6020 0.1471 0.100 Uiso 0.50 1 d P . .
H12B H -0.3318 0.6248 0.0837 0.100 Uiso 0.50 1 d P . .
O13W O 0.4086(15) 0.4195(15) 0.0048(8) 0.122(8) Uani 0.50 1 d P . .
H13A H 0.3489 0.4337 -0.0034 0.100 Uiso 0.50 1 d P . .
H13B H 0.4742 0.4234 0.0341 0.100 Uiso 0.50 1 d P . .
O14W O 0.8577(18) 0.8776(12) 0.8760(10) 0.135(9) Uani 0.50 1 d P . .
H14A H 0.8198 0.9169 0.8760 0.100 Uiso 0.50 1 d P . .
H14B H 0.8240 0.8418 0.8796 0.100 Uiso 0.50 1 d P . .
O15W O -0.428(2) 0.453(2) 0.0954(16) 0.100(13) Uani 0.25 1 d P . .
H15A H -0.4772 0.4429 0.0681 0.100 Uiso 0.25 1 d P . .
H15B H -0.3878 0.5063 0.1084 0.100 Uiso 0.25 1 d P . .
O16W O 0.174(4) 0.9609(19) 0.9981(12) 0.118(16) Uani 0.25 1 d P . .
H16A H 0.1977 0.9714 1.0331 0.100 Uiso 0.25 1 d P . .
H16B H 0.0852 0.9444 0.9920 0.100 Uiso 0.25 1 d P . .

loop_
_atom_site_aniso_label
_atom_site_aniso_U_11
_atom_site_aniso_U_22
_atom_site_aniso_U_33
_atom_site_aniso_U_23
_atom_site_aniso_U_13
_atom_site_aniso_U_12
Cu11 0.0365(5) 0.0399(6) 0.0543(6) 0.0121(5) 0.0127(5) 0.0039(4)
Cu12 0.0376(5) 0.0357(5) 0.0471(6) 0.0024(4) 0.0152(4) 0.0027(4)
Cu21 0.0422(6) 0.0508(6) 0.0455(6) 0.0030(5) 0.0185(5) -0.0048(5)
Cu22 0.0314(5) 0.0338(5) 0.0419(5) 0.0037(4) 0.0095(4) 0.0010(4)
O101 0.044(3) 0.049(4) 0.063(4) 0.013(3) 0.017(3) 0.007(3)
O102 0.044(3) 0.055(4) 0.054(4) 0.014(3) 0.018(3) 0.007(3)
O103 0.042(3) 0.052(4) 0.049(3) -0.001(3) 0.004(3) 0.011(3)
N101 0.045(4) 0.045(4) 0.058(5) 0.012(4) 0.017(4) 0.005(3)
N102 0.047(4) 0.045(4) 0.048(4) -0.002(3) 0.018(3) 0.001(3)
N103 0.041(4) 0.035(4) 0.051(4) 0.006(3) 0.009(3) 0.002(3)
N104 0.031(3) 0.038(4) 0.058(4) 0.007(3) 0.011(3) 0.009(3)
O201 0.055(4) 0.064(4) 0.078(5) 0.032(4) 0.033(4) 0.008(3)
O202 0.036(3) 0.051(4) 0.051(3) 0.010(3) 0.014(3) 0.008(3)
O203 0.036(3) 0.053(4) 0.040(3) 0.007(3) 0.012(2) 0.000(3)
N202 0.036(4) 0.039(4) 0.046(4) 0.009(3) 0.005(3) 0.002(3)
N204 0.035(3) 0.032(4) 0.054(4) -0.003(3) 0.005(3) 0.002(3)
N203 0.043(4) 0.048(4) 0.054(4) -0.012(3) 0.018(3) 0.001(3)
N201 0.051(5) 0.069(6) 0.056(5) -0.006(4) 0.027(4) -0.014(4)
O11 0.043(3) 0.028(3) 0.042(3) 0.001(2) 0.013(2) 0.001(2)
O12 0.066(4) 0.049(4) 0.059(4) -0.011(3) 0.022(3) -0.009(3)
O13 0.050(4) 0.044(4) 0.059(4) -0.007(3) 0.020(3) -0.014(3)
C10 0.031(4) 0.034(4) 0.045(4) 0.005(4) 0.010(3) 0.006(3)
C100 0.035(4) 0.047(5) 0.071(6) 0.003(5) 0.012(4) -0.005(4)
C101 0.039(5) 0.053(6) 0.097(8) 0.008(6) 0.025(5) 0.000(4)
C102 0.044(6) 0.054(7) 0.132(11) -0.012(7) 0.026(7) -0.001(5)
C103 0.069(7) 0.063(7) 0.094(9) -0.011(6) 0.038(7) -0.003(6)
C104 0.057(6) 0.081(8) 0.068(7) -0.002(6) 0.027(5) -0.004(6)
C105 0.040(5) 0.045(5) 0.061(6) -0.003(4) 0.015(4) 0.000(4)
C106 0.053(6) 0.059(6) 0.055(6) 0.007(5) 0.017(5) -0.006(5)
C107 0.067(6) 0.041(5) 0.061(6) 0.019(4) 0.018(5) 0.004(4)
C108 0.060(6) 0.039(5) 0.073(6) 0.012(5) 0.020(5) 0.012(4)
C109 0.045(5) 0.055(6) 0.052(5) 0.002(4) -0.005(4) 0.006(4)
C110 0.034(4) 0.059(6) 0.067(6) 0.008(5) -0.002(4) 0.005(4)
C111 0.040(5) 0.056(6) 0.092(8) 0.009(5) 0.029(5) 0.006(4)
C112 0.055(6) 0.048(6) 0.083(7) -0.006(5) 0.035(5) 0.004(4)
C113 0.055(6) 0.066(7) 0.049(5) -0.005(5) 0.025(4) -0.011(5)
C114 0.054(5) 0.053(6) 0.034(4) 0.003(4) 0.012(4) -0.007(4)
C115 0.060(6) 0.079(8) 0.049(5) 0.014(5) 0.014(5) -0.015(5)
C116 0.062(6) 0.068(7) 0.056(6) 0.030(5) 0.002(5) -0.014(5)
C117 0.069(7) 0.064(7) 0.065(7) 0.030(6) -0.012(5) -0.004(6)
C118 0.049(5) 0.051(6) 0.063(6) 0.011(5) 0.007(5) 0.005(4)
C119 0.042(5) 0.044(5) 0.039(4) 0.003(4) -0.001(4) -0.005(4)
C120 0.035(4) 0.028(4) 0.062(5) -0.001(4) 0.010(4) 0.003(3)
C121 0.041(4) 0.035(4) 0.055(5) -0.002(4) 0.019(4) 0.002(4)
C122 0.065(6) 0.037(5) 0.060(6) 0.002(4) 0.019(5) 0.002(4)
C123 0.092(8) 0.038(5) 0.064(6) -0.004(5) 0.035(6) 0.006(5)
C124 0.074(7) 0.049(6) 0.059(6) -0.013(5) 0.023(5) -0.020(5)
C125 0.044(5) 0.060(6) 0.044(5) 0.003(4) 0.011(4) -0.005(4)
C126 0.042(5) 0.037(5) 0.049(5) 0.000(4) 0.013(4) 0.000(4)
C200 0.073(7) 0.064(7) 0.042(5) 0.013(5) 0.005(5) -0.015(5)
C201 0.090(8) 0.080(8) 0.065(7) 0.033(6) 0.022(6) 0.008(7)
C202 0.109(10) 0.073(8) 0.070(8) 0.027(6) -0.003(7) -0.017(7)
C203 0.102(10) 0.100(10) 0.065(7) 0.036(7) 0.001(7) -0.034(8)
C204 0.090(9) 0.107(10) 0.056(7) 0.027(7) 0.008(6) -0.033(8)
C205 0.066(6) 0.081(8) 0.037(5) 0.012(5) 0.012(5) -0.020(6)
C206 0.057(6) 0.092(9) 0.048(6) 0.001(6) 0.014(5) -0.025(6)
C207 0.052(6) 0.086(8) 0.081(7) -0.011(6) 0.042(6) -0.006(5)
C208 0.059(6) 0.055(6) 0.084(7) -0.013(5) 0.041(6) -0.004(5)
C209 0.040(5) 0.054(6) 0.072(6) -0.012(5) 0.001(5) 0.001(4)
C210 0.037(4) 0.042(5) 0.059(5) 0.000(4) -0.001(4) 0.004(4)
C211 0.050(5) 0.041(5) 0.069(6) 0.007(5) 0.009(5) 0.006(4)
C212 0.053(5) 0.044(5) 0.054(5) 0.018(4) 0.006(4) 0.004(4)
C213 0.037(4) 0.052(5) 0.042(4) 0.008(4) 0.007(4) -0.008(4)
C214 0.033(4) 0.047(5) 0.049(5) -0.001(4) 0.014(4) -0.003(4)
C215 0.041(5) 0.090(8) 0.051(5) -0.010(5) 0.015(4) -0.007(5)
C216 0.052(6) 0.066(7) 0.078(7) -0.024(6) 0.030(5) -0.007(5)
C217 0.045(6) 0.052(6) 0.124(10) -0.011(7) 0.026(6) 0.003(5)
C218 0.046(5) 0.040(5) 0.071(6) 0.005(4) 0.017(5) 0.002(4)
C219 0.023(4) 0.040(5) 0.062(5) -0.001(4) 0.011(4) -0.007(3)
C220 0.037(4) 0.039(5) 0.059(5) -0.004(4) 0.018(4) -0.001(4)
C221 0.052(5) 0.051(6) 0.051(5) -0.009(4) 0.025(4) -0.009(4)
C222 0.074(7) 0.064(7) 0.065(6) -0.020(5) 0.025(6) -0.021(6)
C223 0.098(10) 0.101(10) 0.068(7) -0.027(7) 0.035(7) -0.046(8)
C224 0.075(8) 0.114(11) 0.046(6) -0.014(6) 0.014(6) -0.046(7)
C225 0.056(6) 0.074(7) 0.045(5) 0.008(5) 0.008(4) -0.019(5)
C226 0.040(4) 0.048(5) 0.042(4) -0.004(4) 0.013(4) -0.011(4)
Cu31 0.0401(5) 0.0487(6) 0.0461(6) 0.0023(5) 0.0147(5) -0.0038(5)
Cu32 0.0407(6) 0.0453(6) 0.0554(6) -0.0099(5) 0.0176(5) -0.0097(5)
Cu41 0.0359(5) 0.0330(5) 0.0460(5) 0.0023(4) 0.0107(4) 0.0013(4)
Cu42 0.0363(5) 0.0411(6) 0.0420(5) 0.0037(4) 0.0131(4) 0.0017(4)
O301 0.061(4) 0.058(4) 0.065(4) -0.014(3) 0.028(3) -0.012(3)
O302 0.043(3) 0.062(4) 0.072(4) -0.023(3) 0.025(3) -0.019(3)
O303 0.042(3) 0.062(4) 0.056(4) 0.015(3) 0.001(3) -0.006(3)
N301 0.060(5) 0.057(5) 0.055(5) 0.003(4) 0.024(4) -0.003(4)
N302 0.046(4) 0.042(4) 0.049(4) -0.002(3) 0.008(3) -0.007(3)
N303 0.038(4) 0.049(4) 0.050(4) 0.009(3) 0.014(3) 0.001(3)
N304 0.043(4) 0.034(4) 0.042(4) 0.008(3) 0.005(3) -0.007(3)
O401 0.042(3) 0.049(4) 0.062(4) -0.005(3) 0.021(3) -0.004(3)
O402 0.047(4) 0.050(4) 0.078(5) -0.013(3) 0.028(3) -0.004(3)
O403 0.033(3) 0.038(3) 0.044(3) 0.004(2) 0.011(2) -0.004(2)
N401 0.040(4) 0.040(4) 0.056(4) -0.003(3) 0.009(3) -0.001(3)
N402 0.036(4) 0.053(5) 0.046(4) 0.005(3) 0.017(3) 0.004(3)
N403 0.035(3) 0.030(4) 0.055(4) 0.002(3) 0.010(3) 0.001(3)
N404 0.034(3) 0.041(4) 0.048(4) 0.003(3) 0.010(3) -0.001(3)
O21 0.042(3) 0.039(3) 0.042(3) 0.010(2) 0.013(2) 0.005(2)
O22 0.067(4) 0.052(4) 0.056(4) 0.016(3) 0.020(3) 0.027(3)
O23 0.062(4) 0.063(4) 0.046(3) 0.019(3) 0.019(3) 0.015(3)
C20 0.043(5) 0.038(5) 0.046(5) 0.010(4) 0.003(4) 0.002(4)
C300 0.047(5) 0.062(6) 0.040(5) -0.006(4) 0.006(4) -0.004(4)
C301 0.065(6) 0.070(7) 0.048(5) 0.001(5) 0.016(5) -0.003(5)
C302 0.099(9) 0.063(7) 0.071(7) 0.011(6) 0.027(7) 0.004(6)
C303 0.108(10) 0.083(9) 0.068(7) -0.005(6) 0.034(7) 0.036(8)
C304 0.069(7) 0.077(8) 0.055(6) 0.001(5) 0.024(5) 0.020(6)
C305 0.057(6) 0.069(7) 0.036(4) -0.003(4) 0.013(4) 0.009(5)
C306 0.055(6) 0.078(7) 0.054(6) 0.012(5) 0.030(5) 0.010(5)
C307 0.056(6) 0.087(8) 0.062(6) 0.017(6) 0.027(5) -0.011(5)
C308 0.041(5) 0.064(6) 0.085(7) 0.009(5) 0.029(5) -0.007(4)
C309 0.034(4) 0.063(6) 0.060(6) 0.014(5) 0.002(4) -0.004(4)
C310 0.053(5) 0.048(5) 0.048(5) 0.008(4) -0.004(4) -0.015(4)
C311 0.060(6) 0.039(5) 0.054(5) -0.001(4) 0.014(4) -0.014(4)
C312 0.069(6) 0.047(6) 0.058(6) -0.008(4) 0.022(5) -0.016(5)
C313 0.058(5) 0.044(5) 0.043(5) -0.005(4) 0.017(4) 0.002(4)
C314 0.045(5) 0.042(5) 0.054(5) 0.009(4) 0.013(4) 0.009(4)
C315 0.062(6) 0.075(7) 0.048(5) 0.002(5) 0.021(5) 0.002(5)
C316 0.073(7) 0.074(8) 0.074(7) 0.020(6) 0.040(6) -0.003(6)
C317 0.056(6) 0.055(6) 0.103(9) 0.016(6) 0.034(6) -0.002(5)
C318 0.051(6) 0.059(7) 0.095(8) -0.001(6) 0.035(6) -0.001(5)
C319 0.037(4) 0.049(5) 0.056(5) 0.001(4) 0.018(4) 0.007(4)
C320 0.042(5) 0.044(5) 0.050(5) 0.003(4) 0.010(4) -0.010(4)
C321 0.052(5) 0.040(5) 0.054(5) 0.011(4) 0.022(4) -0.001(4)
C322 0.069(7) 0.059(6) 0.062(6) 0.013(5) 0.025(5) 0.014(5)
C323 0.090(8) 0.068(7) 0.072(7) 0.033(6) 0.033(7) 0.013(6)
C324 0.075(7) 0.097(9) 0.059(6) 0.035(6) 0.030(6) 0.042(7)
C325 0.055(6) 0.073(7) 0.054(6) 0.007(5) 0.022(5) 0.022(5)
C326 0.046(5) 0.046(5) 0.038(4) 0.009(4) 0.015(4) 0.009(4)
C400 0.048(5) 0.041(5) 0.050(5) 0.009(4) 0.014(4) 0.010(4)
C401 0.049(5) 0.045(5) 0.071(6) 0.003(5) 0.023(5) 0.006(4)
C402 0.069(7) 0.059(7) 0.081(8) 0.021(6) 0.032(6) 0.014(5)
C403 0.081(8) 0.088(9) 0.065(7) 0.019(6) 0.037(6) 0.004(7)
C404 0.071(7) 0.082(8) 0.055(6) 0.014(6) 0.013(5) 0.012(6)
C405 0.048(5) 0.048(5) 0.047(5) 0.006(4) 0.012(4) 0.013(4)
C406 0.057(6) 0.050(6) 0.047(5) -0.004(4) 0.008(4) 0.011(4)
C407 0.050(5) 0.045(5) 0.070(6) -0.009(5) 0.015(5) -0.002(4)
C408 0.050(5) 0.037(5) 0.062(6) 0.003(4) 0.008(4) -0.007(4)
C409 0.039(5) 0.044(5) 0.067(6) 0.001(4) 0.003(4) -0.005(4)
C410 0.030(4) 0.054(6) 0.060(6) 0.010(4) 0.004(4) -0.001(4)
C411 0.051(5) 0.053(6) 0.059(6) 0.012(5) 0.027(5) 0.005(4)
C412 0.049(5) 0.071(7) 0.064(6) 0.003(5) 0.030(5) -0.003(5)
C413 0.054(5) 0.067(7) 0.040(5) 0.001(4) 0.016(4) 0.017(5)
C414 0.052(5) 0.047(5) 0.033(4) -0.002(4) 0.010(4) 0.008(4)
C415 0.078(7) 0.056(6) 0.047(5) 0.000(5) 0.021(5) 0.027(5)
C416 0.096(8) 0.043(6) 0.061(6) 0.001(5) 0.023(6) 0.009(6)
C417 0.073(7) 0.055(6) 0.057(6) -0.008(5) 0.017(5) -0.004(5)
C418 0.056(6) 0.060(6) 0.048(5) -0.010(4) 0.016(4) -0.004(5)
C419 0.054(5) 0.046(5) 0.040(5) 0.004(4) 0.011(4) 0.011(4)
C420 0.038(4) 0.043(5) 0.048(5) 0.009(4) 0.011(4) -0.001(4)
C421 0.039(4) 0.043(5) 0.051(5) 0.015(4) 0.009(4) 0.007(4)
C422 0.056(5) 0.048(5) 0.055(5) 0.013(4) 0.023(4) 0.016(4)
C423 0.060(6) 0.070(7) 0.048(5) 0.019(5) 0.010(5) 0.019(5)
C424 0.049(6) 0.086(8) 0.052(6) 0.013(5) 0.003(5) 0.016(5)
C425 0.037(5) 0.059(6) 0.058(6) 0.002(5) 0.008(4) 0.008(4)
C426 0.039(4) 0.046(5) 0.043(4) 0.005(4) 0.016(4) 0.009(4)
O1W 0.049(4) 0.075(5) 0.064(4) 0.012(4) 0.009(3) 0.008(3)
O2W 0.061(4) 0.067(5) 0.095(6) -0.007(4) 0.026(4) -0.016(4)
O3W 0.085(6) 0.091(6) 0.127(8) -0.015(6) 0.048(6) -0.031(5)
O4W 0.095(7) 0.120(8) 0.106(7) -0.051(6) 0.028(5) -0.025(6)
O5W 0.081(6) 0.153(10) 0.108(7) -0.002(7) 0.038(5) 0.001(6)
O6W 0.131(9) 0.118(8) 0.122(8) -0.011(7) -0.011(7) 0.069(7)
O7W 0.155(10) 0.118(9) 0.114(8) 0.013(7) 0.028(7) -0.067(7)
O8W 0.142(10) 0.208(14) 0.308(18) 0.207(14) 0.151(12) 0.111(10)
O9W 0.173(12) 0.185(13) 0.106(9) 0.030(9) 0.004(8) -0.010(10)
O10W 0.054(8) 0.065(9) 0.089(11) 0.003(8) 0.018(7) 0.000(7)
O11W 0.029(7) 0.114(14) 0.126(14) 0.006(11) 0.029(8) 0.005(8)
O12W 0.060(9) 0.107(14) 0.097(12) 0.024(10) -0.019(9) 0.002(9)
O13W 0.121(16) 0.17(2) 0.087(13) 0.011(13) 0.042(12) 0.070(15)
O14W 0.18(2) 0.087(14) 0.146(19) 0.012(13) 0.041(17) 0.084(15)
O15W 0.051(17) 0.07(2) 0.15(3) 0.04(2) -0.028(19) -0.016(15)
O16W 0.25(5) 0.048(18) 0.045(17) 0.010(14) 0.01(2) 0.00(2)

loop_
_atom_type_symbol
_atom_type_description
_atom_type_scat_dispersion_real
_atom_type_scat_dispersion_imag
_atom_type_scat_source
Cu Cu 0.3201 1.2651 'International Tables Vol C Tables 4.2.6.8 and 6.1.1.4'
N N 0.0061 0.0033 'International Tables Vol C Tables 4.2.6.8 and 6.1.1.4'
O O 0.0106 0.0060 'International Tables Vol C Tables 4.2.6.8 and 6.1.1.4'
C C 0.0033 0.0016 'International Tables Vol C Tables 4.2.6.8 and 6.1.1.4'
H H 0.0000 0.0000 'International Tables Vol C Tables 4.2.6.8 and 6.1.1.4'

loop_
_geom_angle_atom_site_label_1
_geom_angle_atom_site_label_2
_geom_angle_atom_site_label_3
_geom_angle
_geom_angle_site_symmetry_1
_geom_angle_site_symmetry_3
_geom_angle_publ_flag
O101 Cu11 N101 90.8(3) . . ?
O101 Cu11 O11 93.5(2) . . ?
N101 Cu11 O11 131.8(3) . . ?
O101 Cu11 N103 173.6(3) . . ?
N101 Cu11 N103 82.8(3) . . ?
O11 Cu11 N103 90.6(2) . . ?
O101 Cu11 O103 95.5(2) . . ?
N101 Cu11 O103 146.6(3) . . ?
O11 Cu11 O103 80.5(2) . . ?
N103 Cu11 O103 90.0(3) . . ?
O11 Cu12 O102 93.2(2) . . ?
O11 Cu12 N102 171.9(3) . . ?
O102 Cu12 N102 90.7(3) . . ?
O11 Cu12 N104 91.7(2) . . ?
O102 Cu12 N104 173.4(3) . . ?
N102 Cu12 N104 83.9(3) . . ?
O201 Cu21 N201 92.2(3) . . ?
O201 Cu21 O203 89.8(3) . . ?
N201 Cu21 O203 152.4(3) . . ?
O201 Cu21 N203 169.6(3) . . ?
N201 Cu21 N203 83.4(3) . . ?
O203 Cu21 N203 89.9(3) . . ?
O201 Cu21 O12 93.2(3) . . ?
N201 Cu21 O12 99.4(3) . . ?
O203 Cu21 O12 107.9(2) . . ?
N203 Cu21 O12 96.7(3) . . ?
O202 Cu22 N202 91.0(3) . . ?
O202 Cu22 O203 91.6(2) . . ?
N202 Cu22 O203 161.2(3) . . ?
O202 Cu22 N204 167.4(3) . . ?
N202 Cu22 N204 83.2(3) . . ?
O203 Cu22 N204 90.4(3) . . ?
O202 Cu22 O13 89.6(2) . . ?
N202 Cu22 O13 95.8(3) . . ?
O203 Cu22 O13 102.8(2) . . ?
N204 Cu22 O13 102.0(3) . . ?
C100 O101 Cu11 124.5(6) . . ?
C119 O102 Cu12 124.5(5) . . ?
C126 O103 Cu11 119.4(5) . . ?
C106 N101 C107 119.8(8) . . ?
C106 N101 Cu11 124.7(7) . . ?
C107 N101 Cu11 114.2(6) . . ?
C113 N102 C112 120.0(8) . . ?
C113 N102 Cu12 126.1(7) . . ?
C112 N102 Cu12 113.4(6) . . ?
C120 N103 C108 112.0(7) . . ?
C120 N103 C109 103.0(6) . . ?
C108 N103 C109 112.4(7) . . ?
C120 N103 Cu11 117.6(5) . . ?
C108 N103 Cu11 102.3(5) . . ?
C109 N103 Cu11 110.0(5) . . ?
C110 N104 C120 102.3(7) . . ?
C110 N104 C111 111.5(7) . . ?
C120 N104 C111 112.1(7) . . ?
C110 N104 Cu12 109.9(5) . . ?
C120 N104 Cu12 116.4(5) . . ?
C111 N104 Cu12 104.8(5) . . ?
C200 O201 Cu21 125.1(7) . . ?
C219 O202 Cu22 120.5(5) . . ?
C226 O203 Cu22 110.9(5) . . ?
C226 O203 Cu21 110.8(5) . . ?
Cu22 O203 Cu21 110.2(3) . . ?
C213 N202 C212 122.1(7) . . ?
C213 N202 Cu22 122.8(6) . . ?
C212 N202 Cu22 114.0(5) . . ?
C220 N204 C211 112.2(7) . . ?
C220 N204 C210 103.9(6) . . ?
C211 N204 C210 111.5(7) . . ?
C220 N204 Cu22 114.9(5) . . ?
C211 N204 Cu22 102.0(5) . . ?
C210 N204 Cu22 112.6(5) . . ?
C220 N203 C208 110.7(7) . . ?
C220 N203 C209 104.0(7) . . ?
C208 N203 C209 111.3(7) . . ?
C220 N203 Cu21 114.5(5) . . ?
C208 N203 Cu21 103.6(6) . . ?
C209 N203 Cu21 113.0(5) . . ?
C206 N201 C207 121.0(9) . . ?
C206 N201 Cu21 125.1(8) . . ?
C207 N201 Cu21 113.9(6) . . ?
C10 O11 Cu12 120.9(5) . . ?
C10 O11 Cu11 129.0(5) . . ?
Cu12 O11 Cu11 109.0(2) . . ?
C10 O12 Cu21 127.3(6) . . ?
C10 O13 Cu22 132.3(5) . . ?
O12 C10 O13 126.6(8) . . ?
O12 C10 O11 117.2(7) . . ?
O13 C10 O11 116.2(7) . . ?
O101 C100 C105 124.5(8) . . ?
O101 C100 C101 120.2(9) . . ?
C105 C100 C101 115.4(9) . . ?
C102 C101 C100 123.1(11) . . ?
C102 C101 H101 118.4 . . ?
C100 C101 H101 118.4 . . ?
C101 C102 C103 120.9(11) . . ?
C101 C102 H102 119.6 . . ?
C103 C102 H102 119.6 . . ?
C104 C103 C102 118.1(11) . . ?
C104 C103 H103 121.0 . . ?
C102 C103 H103 121.0 . . ?
C103 C104 C105 121.2(11) . . ?
C103 C104 H104 119.4 . . ?
C105 C104 H104 119.4 . . ?
C104 C105 C100 121.3(9) . . ?
C104 C105 C106 116.7(9) . . ?
C100 C105 C106 122.0(8) . . ?
N101 C106 C105 126.3(9) . . ?
N101 C106 H106 116.9 . . ?
C105 C106 H106 116.9 . . ?
N101 C107 C108 107.4(7) . . ?
N101 C107 H10A 110.2 . . ?
C108 C107 H10A 110.2 . . ?
N101 C107 H10B 110.2 . . ?
C108 C107 H10B 110.2 . . ?
H10A C107 H10B 108.5 . . ?
N103 C108 C107 109.4(7) . . ?
N103 C108 H10C 109.8 . . ?
C107 C108 H10C 109.8 . . ?
N103 C108 H10D 109.8 . . ?
C107 C108 H10D 109.8 . . ?
H10C C108 H10D 108.2 . . ?
N103 C109 C110 104.4(7) . . ?
N103 C109 H10E 110.9 . . ?
C110 C109 H10E 110.9 . . ?
N103 C109 H10F 110.9 . . ?
C110 C109 H10F 110.9 . . ?
H10E C109 H10F 108.9 . . ?
N104 C110 C109 105.7(7) . . ?
N104 C110 H11A 110.6 . . ?
C109 C110 H11A 110.6 . . ?
N104 C110 H11B 110.6 . . ?
C109 C110 H11B 110.6 . . ?
H11A C110 H11B 108.7 . . ?
C112 C111 N104 111.5(7) . . ?
C112 C111 H11C 109.3 . . ?
N104 C111 H11C 109.3 . . ?
C112 C111 H11D 109.3 . . ?
N104 C111 H11D 109.3 . . ?
H11C C111 H11D 108.0 . . ?
N102 C112 C111 107.4(8) . . ?
N102 C112 H11E 110.2 . . ?
C111 C112 H11E 110.2 . . ?
N102 C112 H11F 110.2 . . ?
C111 C112 H11F 110.2 . . ?
H11E C112 H11F 108.5 . . ?
N102 C113 C114 124.4(9) . . ?
N102 C113 H113 117.8 . . ?
C114 C113 H113 117.8 . . ?
C119 C114 C115 118.9(9) . . ?
C119 C114 C113 123.9(8) . . ?
C115 C114 C113 117.2(9) . . ?
C116 C115 C114 120.6(10) . . ?
C116 C115 H115 119.7 . . ?
C114 C115 H115 119.7 . . ?
C115 C116 C117 120.5(10) . . ?
C115 C116 H116 119.7 . . ?
C117 C116 H116 119.7 . . ?
C118 C117 C116 120.6(11) . . ?
C118 C117 H117 119.7 . . ?
C116 C117 H117 119.7 . . ?
C117 C118 C119 120.6(10) . . ?
C117 C118 H118 119.7 . . ?
C119 C118 H118 119.7 . . ?
O102 C119 C114 122.3(8) . . ?
O102 C119 C118 119.0(8) . . ?
C114 C119 C118 118.7(8) . . ?
N103 C120 N104 102.5(6) . . ?
N103 C120 C121 114.3(7) . . ?
N104 C120 C121 115.9(7) . . ?
N103 C120 H120 107.9 . . ?
N104 C120 H120 107.9 . . ?
C121 C120 H120 107.9 . . ?
C122 C121 C126 119.0(8) . . ?
C122 C121 C120 118.9(8) . . ?
C126 C121 C120 122.1(7) . . ?
C123 C122 C121 122.4(9) . . ?
C123 C122 H122 118.8 . . ?
C121 C122 H122 118.8 . . ?
C122 C123 C124 118.0(9) . . ?
C122 C123 H123 121.0 . . ?
C124 C123 H123 121.0 . . ?
C125 C124 C123 121.0(9) . . ?
C125 C124 H124 119.5 . . ?
C123 C124 H124 119.5 . . ?
C124 C125 C126 121.3(9) . . ?
C124 C125 H125 119.3 . . ?
C126 C125 H125 119.3 . . ?
O103 C126 C121 121.0(7) . . ?
O103 C126 C125 120.8(8) . . ?
C121 C126 C125 118.3(8) . . ?
O201 C200 C201 119.0(10) . . ?
O201 C200 C205 123.1(10) . . ?
C201 C200 C205 117.8(10) . . ?
C202 C201 C200 121.9(12) . . ?
C202 C201 H201 119.0 . . ?
C200 C201 H201 119.0 . . ?
C201 C202 C203 121.1(13) . . ?
C201 C202 H202 119.5 . . ?
C203 C202 H202 119.5 . . ?
C204 C203 C202 117.4(12) . . ?
C204 C203 H203 121.3 . . ?
C202 C203 H203 121.3 . . ?
C203 C204 C205 123.2(13) . . ?
C203 C204 H204 118.4 . . ?
C205 C204 H204 118.4 . . ?
C206 C205 C204 117.6(11) . . ?
C206 C205 C200 123.7(9) . . ?
C204 C205 C200 118.5(12) . . ?
N201 C206 C205 125.6(10) . . ?
N201 C206 H206 117.2 . . ?
C205 C206 H206 117.2 . . ?
N201 C207 C208 109.5(8) . . ?
N201 C207 H20A 109.8 . . ?
C208 C207 H20A 109.8 . . ?
N201 C207 H20B 109.8 . . ?
C208 C207 H20B 109.8 . . ?
H20A C207 H20B 108.2 . . ?
N203 C208 C207 107.9(8) . . ?
N203 C208 H20C 110.1 . . ?
C207 C208 H20C 110.1 . . ?
N203 C208 H20D 110.1 . . ?
C207 C208 H20D 110.1 . . ?
H20C C208 H20D 108.4 . . ?
N203 C209 C210 104.3(7) . . ?
N203 C209 H20E 110.9 . . ?
C210 C209 H20E 110.9 . . ?
N203 C209 H20F 110.9 . . ?
C210 C209 H20F 110.9 . . ?
H20E C209 H20F 108.9 . . ?
N204 C210 C209 105.1(7) . . ?
N204 C210 H21A 110.7 . . ?
C209 C210 H21A 110.7 . . ?
N204 C210 H21B 110.7 . . ?
C209 C210 H21B 110.7 . . ?
H21A C210 H21B 108.8 . . ?
N204 C211 C212 108.7(7) . . ?
N204 C211 H21C 109.9 . . ?
C212 C211 H21C 109.9 . . ?
N204 C211 H21D 109.9 . . ?
C212 C211 H21D 109.9 . . ?
H21C C211 H21D 108.3 . . ?
N202 C212 C211 108.3(7) . . ?
N202 C212 H21E 110.0 . . ?
C211 C212 H21E 110.0 . . ?
N202 C212 H21F 110.0 . . ?
C211 C212 H21F 110.0 . . ?
H21E C212 H21F 108.4 . . ?
N202 C213 C214 125.7(8) . . ?
N202 C213 H213 117.1 . . ?
C214 C213 H213 117.1 . . ?
C215 C214 C219 119.9(8) . . ?
C215 C214 C213 117.7(9) . . ?
C219 C214 C213 122.1(8) . . ?
C216 C215 C214 122.4(10) . . ?
C216 C215 H215 118.8 . . ?
C214 C215 H215 118.8 . . ?
C215 C216 C217 117.6(10) . . ?
C215 C216 H216 121.2 . . ?
C217 C216 H216 121.2 . . ?
C218 C217 C216 122.3(10) . . ?
C218 C217 H217 118.8 . . ?
C216 C217 H217 118.8 . . ?
C217 C218 C219 121.3(10) . . ?
C217 C218 H218 119.4 . . ?
C219 C218 H218 119.4 . . ?
O202 C219 C214 124.3(8) . . ?
O202 C219 C218 119.3(8) . . ?
C214 C219 C218 116.4(8) . . ?
N203 C220 N204 101.9(6) . . ?
N203 C220 C221 113.8(8) . . ?
N204 C220 C221 112.9(7) . . ?
N203 C220 H220 109.3 . . ?
N204 C220 H220 109.3 . . ?
C221 C220 H220 109.3 . . ?
C226 C221 C222 119.9(9) . . ?
C226 C221 C220 119.8(8) . . ?
C222 C221 C220 120.2(9) . . ?
C223 C222 C221 120.2(12) . . ?
C223 C222 H222 119.9 . . ?
C221 C222 H222 119.9 . . ?
C222 C223 C224 119.4(12) . . ?
C222 C223 H223 120.3 . . ?
C224 C223 H223 120.3 . . ?
C223 C224 C225 121.4(10) . . ?
C223 C224 H224 119.3 . . ?
C225 C224 H224 119.3 . . ?
C226 C225 C224 119.2(11) . . ?
C226 C225 H225 120.4 . . ?
C224 C225 H225 120.4 . . ?
O203 C226 C225 120.5(9) . . ?
O203 C226 C221 119.5(7) . . ?
C225 C226 C221 120.0(9) . . ?
O21 Cu31 N301 170.9(3) . . ?
O21 Cu31 O301 92.0(3) . . ?
N301 Cu31 O301 91.1(3) . . ?
O21 Cu31 N303 91.4(3) . . ?
N301 Cu31 N303 84.3(3) . . ?
O301 Cu31 N303 170.8(3) . . ?
O21 Cu31 O303 75.5(2) . . ?
N301 Cu31 O303 112.1(3) . . ?
O301 Cu31 O303 102.2(3) . . ?
N303 Cu31 O303 86.9(2) . . ?
O302 Cu32 N302 91.6(3) . . ?
O302 Cu32 O21 92.8(3) . . ?
N302 Cu32 O21 138.8(3) . . ?
O302 Cu32 N304 174.7(3) . . ?
N302 Cu32 N304 83.1(3) . . ?
O21 Cu32 N304 91.4(3) . . ?
O302 Cu32 O303 96.4(3) . . ?
N302 Cu32 O303 141.9(3) . . ?
O21 Cu32 O303 78.0(2) . . ?
N304 Cu32 O303 87.6(2) . . ?
O401 Cu41 N401 91.5(3) . . ?
O401 Cu41 O403 90.4(2) . . ?
N401 Cu41 O403 161.4(3) . . ?
O401 Cu41 O22 93.9(3) . . ?
N401 Cu41 O22 98.9(3) . . ?
O403 Cu41 O22 99.4(2) . . ?
O401 Cu41 N403 165.8(3) . . ?
N401 Cu41 N403 83.4(3) . . ?
O403 Cu41 N403 90.3(2) . . ?
O22 Cu41 N403 99.9(3) . . ?
O402 Cu42 N402 92.3(3) . . ?
O402 Cu42 O403 87.7(2) . . ?
N402 Cu42 O403 158.2(3) . . ?
O402 Cu42 O23 98.4(3) . . ?
N402 Cu42 O23 97.8(3) . . ?
O403 Cu42 O23 103.8(2) . . ?
O402 Cu42 N404 166.1(3) . . ?
N402 Cu42 N404 83.6(3) . . ?
O403 Cu42 N404 91.2(2) . . ?
O23 Cu42 N404 95.3(3) . . ?
C300 O301 Cu31 123.2(6) . . ?
C319 O302 Cu32 125.4(6) . . ?
C326 O303 Cu32 118.5(5) . . ?
C326 O303 Cu31 111.1(5) . . ?
Cu32 O303 Cu31 88.4(2) . . ?
C306 N301 C307 120.3(9) . . ?
C306 N301 Cu31 126.2(7) . . ?
C307 N301 Cu31 112.5(6) . . ?
C313 N302 C312 118.7(7) . . ?
C313 N302 Cu32 125.0(6) . . ?
C312 N302 Cu32 115.0(6) . . ?
C309 N303 C320 101.2(7) . . ?
C309 N303 C308 111.0(7) . . ?
C320 N303 C308 112.8(7) . . ?
C309 N303 Cu31 112.0(5) . . ?
C320 N303 Cu31 116.2(5) . . ?
C308 N303 Cu31 103.9(5) . . ?
C311 N304 C320 110.0(6) . . ?
C311 N304 C310 112.8(7) . . ?
C320 N304 C310 102.9(7) . . ?
C311 N304 Cu32 102.8(5) . . ?
C320 N304 Cu32 119.1(5) . . ?
C310 N304 Cu32 109.6(5) . . ?
C400 O401 Cu41 123.5(6) . . ?
C419 O402 Cu42 125.2(6) . . ?
C426 O403 Cu41 110.2(5) . . ?
C426 O403 Cu42 107.6(4) . . ?
Cu41 O403 Cu42 114.8(3) . . ?
C406 N401 C407 120.7(8) . . ?
C406 N401 Cu41 124.1(6) . . ?
C407 N401 Cu41 114.5(6) . . ?
C413 N402 C412 121.9(8) . . ?
C413 N402 Cu42 124.0(6) . . ?
C412 N402 Cu42 113.9(6) . . ?
C408 N403 C420 111.7(7) . . ?
C408 N403 C409 111.6(7) . . ?
C420 N403 C409 105.2(6) . . ?
C408 N403 Cu41 101.5(5) . . ?
C420 N403 Cu41 113.8(5) . . ?
C409 N403 Cu41 113.3(5) . . ?
C410 N404 C411 111.7(7) . . ?
C410 N404 C420 103.8(6) . . ?
C411 N404 C420 111.8(6) . . ?
C410 N404 Cu42 114.7(5) . . ?
C411 N404 Cu42 101.7(5) . . ?
C420 N404 Cu42 113.4(5) . . ?
C20 O21 Cu31 119.0(5) . . ?
C20 O21 Cu32 124.9(5) . . ?
Cu31 O21 Cu32 111.6(3) . . ?
C20 O22 Cu41 132.9(6) . . ?
C20 O23 Cu42 128.9(6) . . ?
O22 C20 O23 126.5(8) . . ?
O22 C20 O21 116.6(8) . . ?
O23 C20 O21 116.9(8) . . ?
O301 C300 C301 120.1(9) . . ?
O301 C300 C305 122.9(9) . . ?
C301 C300 C305 117.0(9) . . ?
C302 C301 C300 121.6(10) . . ?
C302 C301 H301 119.2 . . ?
C300 C301 H301 119.2 . . ?
C301 C302 C303 121.8(12) . . ?
C301 C302 H302 119.1 . . ?
C303 C302 H302 119.1 . . ?
C304 C303 C302 117.6(11) . . ?
C304 C303 H303 121.2 . . ?
C302 C303 H303 121.2 . . ?
C303 C304 C305 123.8(10) . . ?
C303 C304 H304 118.1 . . ?
C305 C304 H304 118.1 . . ?
C304 C305 C300 118.2(10) . . ?
C304 C305 C306 119.9(9) . . ?
C300 C305 C306 121.9(9) . . ?
N301 C306 C305 125.5(9) . . ?
N301 C306 H306 117.2 . . ?
C305 C306 H306 117.2 . . ?
N301 C307 C308 106.3(8) . . ?
N301 C307 H30A 110.5 . . ?
C308 C307 H30A 110.5 . . ?
N301 C307 H30B 110.5 . . ?
C308 C307 H30B 110.5 . . ?
H30A C307 H30B 108.7 . . ?
C307 C308 N303 111.4(7) . . ?
C307 C308 H30C 109.4 . . ?
N303 C308 H30C 109.4 . . ?
C307 C308 H30D 109.4 . . ?
N303 C308 H30D 109.4 . . ?
H30C C308 H30D 108.0 . . ?
N303 C309 C310 106.6(7) . . ?
N303 C309 H30E 110.4 . . ?
C310 C309 H30E 110.4 . . ?
N303 C309 H30F 110.4 . . ?
C310 C309 H30F 110.4 . . ?
H30E C309 H30F 108.6 . . ?
N304 C310 C309 104.3(7) . . ?
N304 C310 H31A 110.9 . . ?
C309 C310 H31A 110.9 . . ?
N304 C310 H31B 110.9 . . ?
C309 C310 H31B 110.9 . . ?
H31A C310 H31B 108.9 . . ?
N304 C311 C312 109.3(7) . . ?
N304 C311 H31C 109.8 . . ?
C312 C311 H31C 109.8 . . ?
N304 C311 H31D 109.8 . . ?
C312 C311 H31D 109.8 . . ?
H31C C311 H31D 108.3 . . ?
N302 C312 C311 106.9(7) . . ?
N302 C312 H31E 110.3 . . ?
C311 C312 H31E 110.3 . . ?
N302 C312 H31F 110.3 . . ?
C311 C312 H31F 110.3 . . ?
H31E C312 H31F 108.6 . . ?
N302 C313 C314 125.9(8) . . ?
N302 C313 H313 117.0 . . ?
C314 C313 H313 117.0 . . ?
C315 C314 C313 118.2(9) . . ?
C315 C314 C319 119.0(9) . . ?
C313 C314 C319 122.8(8) . . ?
C316 C315 C314 122.5(10) . . ?
C316 C315 H315 118.8 . . ?
C314 C315 H315 118.8 . . ?
C317 C316 C315 117.4(10) . . ?
C317 C316 H316 121.3 . . ?
C315 C316 H316 121.3 . . ?
C316 C317 C318 123.5(10) . . ?
C316 C317 H317 118.2 . . ?
C318 C317 H317 118.2 . . ?
C317 C318 C319 120.6(10) . . ?
C317 C318 H318 119.7 . . ?
C319 C318 H318 119.7 . . ?
O302 C319 C318 119.6(9) . . ?
O302 C319 C314 123.5(8) . . ?
C318 C319 C314 116.9(8) . . ?
N304 C320 C321 115.1(7) . . ?
N304 C320 N303 101.6(6) . . ?
C321 C320 N303 116.3(7) . . ?
N304 C320 H320 107.8 . . ?
C321 C320 H320 107.8 . . ?
N303 C320 H320 107.8 . . ?
C326 C321 C322 121.4(9) . . ?
C326 C321 C320 121.3(8) . . ?
C322 C321 C320 117.3(8) . . ?
C321 C322 C323 119.9(10) . . ?
C321 C322 H322 120.0 . . ?
C323 C322 H322 120.0 . . ?
C324 C323 C322 118.9(10) . . ?
C324 C323 H323 120.5 . . ?
C322 C323 H323 120.5 . . ?
C325 C324 C323 121.3(10) . . ?
C325 C324 H324 119.4 . . ?
C323 C324 H324 119.4 . . ?
C324 C325 C326 120.6(10) . . ?
C324 C325 H325 119.7 . . ?
C326 C325 H325 119.7 . . ?
O303 C326 C321 122.2(7) . . ?
O303 C326 C325 120.2(8) . . ?
C321 C326 C325 117.6(8) . . ?
O401 C400 C401 119.8(8) . . ?
O401 C400 C405 124.1(8) . . ?
C401 C400 C405 116.1(8) . . ?
C402 C401 C400 121.7(10) . . ?
C402 C401 H401 119.2 . . ?
C400 C401 H401 119.2 . . ?
C401 C402 C403 120.9(10) . . ?
C401 C402 H402 119.5 . . ?
C403 C402 H402 119.5 . . ?
C404 C403 C402 118.8(10) . . ?
C404 C403 H403 120.6 . . ?
C402 C403 H403 120.6 . . ?
C403 C404 C405 123.0(11) . . ?
C403 C404 H404 118.5 . . ?
C405 C404 H404 118.5 . . ?
C404 C405 C400 119.4(9) . . ?
C404 C405 C406 117.9(9) . . ?
C400 C405 C406 122.7(8) . . ?
N401 C406 C405 125.2(9) . . ?
N401 C406 H406 117.4 . . ?
C405 C406 H406 117.4 . . ?
N401 C407 C408 107.3(7) . . ?
N401 C407 H40A 110.3 . . ?
C408 C407 H40A 110.3 . . ?
N401 C407 H40B 110.3 . . ?
C408 C407 H40B 110.3 . . ?
H40A C407 H40B 108.5 . . ?
N403 C408 C407 108.3(7) . . ?
N403 C408 H40C 110.0 . . ?
C407 C408 H40C 110.0 . . ?
N403 C408 H40D 110.0 . . ?
C407 C408 H40D 110.0 . . ?
H40C C408 H40D 108.4 . . ?
N403 C409 C410 104.7(7) . . ?
N403 C409 H40E 110.8 . . ?
C410 C409 H40E 110.8 . . ?
N403 C409 H40F 110.8 . . ?
C410 C409 H40F 110.8 . . ?
H40E C409 H40F 108.9 . . ?
N404 C410 C409 105.8(7) . . ?
N404 C410 H41A 110.6 . . ?
C409 C410 H41A 110.6 . . ?
N404 C410 H41B 110.6 . . ?
C409 C410 H41B 110.6 . . ?
H41A C410 H41B 108.7 . . ?
N404 C411 C412 108.7(7) . . ?
N404 C411 H41C 110.0 . . ?
C412 C411 H41C 110.0 . . ?
N404 C411 H41D 110.0 . . ?
C412 C411 H41D 110.0 . . ?
H41C C411 H41D 108.3 . . ?
N402 C412 C411 108.3(7) . . ?
N402 C412 H41E 110.0 . . ?
C411 C412 H41E 110.0 . . ?
N402 C412 H41F 110.0 . . ?
C411 C412 H41F 110.0 . . ?
H41E C412 H41F 108.4 . . ?
N402 C413 C414 127.1(8) . . ?
N402 C413 H413 116.5 . . ?
C414 C413 H413 116.5 . . ?
C415 C414 C413 119.6(9) . . ?
C415 C414 C419 118.9(9) . . ?
C413 C414 C419 121.2(8) . . ?
C414 C415 C416 123.0(10) . . ?
C414 C415 H415 118.5 . . ?
C416 C415 H415 118.5 . . ?
C417 C416 C415 117.6(10) . . ?
C417 C416 H416 121.2 . . ?
C415 C416 H416 121.2 . . ?
C418 C417 C416 123.6(10) . . ?
C418 C417 H417 118.2 . . ?
C416 C417 H417 118.2 . . ?
C417 C418 C419 120.5(9) . . ?
C417 C418 H418 119.8 . . ?
C419 C418 H418 119.8 . . ?
O402 C419 C414 124.8(8) . . ?
O402 C419 C418 118.8(8) . . ?
C414 C419 C418 116.4(8) . . ?
C421 C420 N404 113.9(7) . . ?
C421 C420 N403 113.4(7) . . ?
N404 C420 N403 100.7(6) . . ?
C421 C420 H420 109.5 . . ?
N404 C420 H420 109.5 . . ?
N403 C420 H420 109.5 . . ?
C422 C421 C426 118.6(8) . . ?
C422 C421 C420 121.7(8) . . ?
C426 C421 C420 119.6(7) . . ?
C423 C422 C421 121.3(9) . . ?
C423 C422 H422 119.4 . . ?
C421 C422 H422 119.4 . . ?
C424 C423 C422 120.0(9) . . ?
C424 C423 H423 120.0 . . ?
C422 C423 H423 120.0 . . ?
C423 C424 C425 121.1(9) . . ?
C423 C424 H424 119.4 . . ?
C425 C424 H424 119.4 . . ?
C424 C425 C426 119.1(9) . . ?
C424 C425 H425 120.5 . . ?
C426 C425 H425 120.5 . . ?
O403 C426 C425 120.1(8) . . ?
O403 C426 C421 120.0(7) . . ?
C425 C426 C421 119.9(8) . . ?
H1WA O1W H1WB 109.1 . . ?
H2WA O2W H2WB 98.8 . . ?
H3WA O3W H3WB 73.0 . . ?
H4WA O4W H4WB 95.2 . . ?
H5WA O5W H5WB 111.0 . . ?
H6WA O6W H6WB 78.1 . . ?
H7WA O7W H7WB 122.8 . . ?
H8WA O8W H8WB 107.2 . . ?
H9WA O9W H9WB 100.4 . . ?
H10G O10W H10H 64.3 . . ?
H11G O11W H11H 133.4 . . ?
H12A O12W H12B 140.8 . . ?
H13A O13W H13B 145.7 . . ?
H14A O14W H14B 100.5 . . ?
H15A O15W H15B 129.1 . . ?
H16A O16W H16B 105.8 . . ?

loop_
_geom_bond_atom_site_label_1
_geom_bond_atom_site_label_2
_geom_bond_distance
_geom_bond_site_symmetry_2
_geom_bond_publ_flag
Cu11 O101 1.937(6) . ?
Cu11 N101 1.965(7) . ?
Cu11 O11 2.055(5) . ?
Cu11 N103 2.075(7) . ?
Cu11 O103 2.093(6) . ?
Cu12 O11 1.898(5) . ?
Cu12 O102 1.932(6) . ?
Cu12 N102 1.935(7) . ?
Cu12 N104 2.135(7) . ?
Cu21 O201 1.925(7) . ?
Cu21 N201 1.963(7) . ?
Cu21 O203 1.990(6) . ?
Cu21 N203 2.117(8) . ?
Cu21 O12 2.129(6) . ?
Cu22 O202 1.942(5) . ?
Cu22 N202 1.960(7) . ?
Cu22 O203 1.978(5) . ?
Cu22 N204 2.081(7) . ?
Cu22 O13 2.119(6) . ?
O101 C100 1.301(11) . ?
O102 C119 1.342(10) . ?
O103 C126 1.329(10) . ?
N101 C106 1.267(11) . ?
N101 C107 1.484(11) . ?
N102 C113 1.293(11) . ?
N102 C112 1.454(11) . ?
N103 C120 1.482(11) . ?
N103 C108 1.481(11) . ?
N103 C109 1.502(11) . ?
N104 C110 1.483(11) . ?
N104 C120 1.491(10) . ?
N104 C111 1.493(11) . ?
O201 C200 1.295(11) . ?
O202 C219 1.315(10) . ?
O203 C226 1.362(10) . ?
N202 C213 1.272(10) . ?
N202 C212 1.460(11) . ?
N204 C220 1.491(11) . ?
N204 C211 1.493(11) . ?
N204 C210 1.504(10) . ?
N203 C220 1.473(11) . ?
N203 C208 1.480(11) . ?
N203 C209 1.492(11) . ?
N201 C206 1.276(13) . ?
N201 C207 1.437(13) . ?
O11 C10 1.324(9) . ?
O12 C10 1.255(9) . ?
O13 C10 1.261(9) . ?
C100 C105 1.422(13) . ?
C100 C101 1.421(13) . ?
C101 C102 1.355(15) . ?
C101 H101 0.9300 . ?
C102 C103 1.417(17) . ?
C102 H102 0.9300 . ?
C103 C104 1.379(15) . ?
C103 H103 0.9300 . ?
C104 C105 1.405(13) . ?
C104 H104 0.9300 . ?
C105 C106 1.425(13) . ?
C106 H106 0.9300 . ?
C107 C108 1.503(13) . ?
C107 H10A 0.9700 . ?
C107 H10B 0.9700 . ?
C108 H10C 0.9700 . ?
C108 H10D 0.9700 . ?
C109 C110 1.541(13) . ?
C109 H10E 0.9700 . ?
C109 H10F 0.9700 . ?
C110 H11A 0.9700 . ?
C110 H11B 0.9700 . ?
C111 C112 1.492(14) . ?
C111 H11C 0.9700 . ?
C111 H11D 0.9700 . ?
C112 H11E 0.9700 . ?
C112 H11F 0.9700 . ?
C113 C114 1.430(13) . ?
C113 H113 0.9300 . ?
C114 C119 1.395(12) . ?
C114 C115 1.419(13) . ?
C115 C116 1.356(15) . ?
C115 H115 0.9300 . ?
C116 C117 1.379(15) . ?
C116 H116 0.9300 . ?
C117 C118 1.362(14) . ?
C117 H117 0.9300 . ?
C118 C119 1.416(12) . ?
C118 H118 0.9300 . ?
C120 C121 1.492(12) . ?
C120 H120 0.9800 . ?
C121 C122 1.394(12) . ?
C121 C126 1.403(11) . ?
C122 C123 1.387(14) . ?
C122 H122 0.9300 . ?
C123 C124 1.387(14) . ?
C123 H123 0.9300 . ?
C124 C125 1.372(13) . ?
C124 H124 0.9300 . ?
C125 C126 1.408(12) . ?
C125 H125 0.9300 . ?
C200 C201 1.409(16) . ?
C200 C205 1.427(14) . ?
C201 C202 1.372(15) . ?
C201 H201 0.9300 . ?
C202 C203 1.415(18) . ?
C202 H202 0.9300 . ?
C203 C204 1.379(19) . ?
C203 H203 0.9300 . ?
C204 C205 1.409(15) . ?
C204 H204 0.9300 . ?
C205 C206 1.409(15) . ?
C206 H206 0.9300 . ?
C207 C208 1.530(14) . ?
C207 H20A 0.9700 . ?
C207 H20B 0.9700 . ?
C208 H20C 0.9700 . ?
C208 H20D 0.9700 . ?
C209 C210 1.538(13) . ?
C209 H20E 0.9700 . ?
C209 H20F 0.9700 . ?
C210 H21A 0.9700 . ?
C210 H21B 0.9700 . ?
C211 C212 1.499(13) . ?
C211 H21C 0.9700 . ?
C211 H21D 0.9700 . ?
C212 H21E 0.9700 . ?
C212 H21F 0.9700 . ?
C213 C214 1.437(12) . ?
C213 H213 0.9300 . ?
C214 C215 1.403(12) . ?
C214 C219 1.413(12) . ?
C215 C216 1.366(14) . ?
C215 H215 0.9300 . ?
C216 C217 1.377(16) . ?
C216 H216 0.9300 . ?
C217 C218 1.370(14) . ?
C217 H217 0.9300 . ?
C218 C219 1.416(12) . ?
C218 H218 0.9300 . ?
C220 C221 1.491(12) . ?
C220 H220 0.9800 . ?
C221 C226 1.390(13) . ?
C221 C222 1.414(13) . ?
C222 C223 1.364(16) . ?
C222 H222 0.9300 . ?
C223 C224 1.389(18) . ?
C223 H223 0.9300 . ?
C224 C225 1.398(16) . ?
C224 H224 0.9300 . ?
C225 C226 1.381(12) . ?
C225 H225 0.9300 . ?
Cu31 O21 1.902(5) . ?
Cu31 N301 1.921(8) . ?
Cu31 O301 1.941(6) . ?
Cu31 N303 2.146(7) . ?
Cu31 O303 2.404(7) . ?
Cu32 O302 1.925(6) . ?
Cu32 N302 1.949(7) . ?
Cu32 O21 2.003(6) . ?
Cu32 N304 2.085(7) . ?
Cu32 O303 2.225(6) . ?
Cu41 O401 1.949(6) . ?
Cu41 N401 1.948(7) . ?
Cu41 O403 1.957(5) . ?
Cu41 O22 2.094(6) . ?
Cu41 N403 2.126(7) . ?
Cu42 O402 1.938(6) . ?
Cu42 N402 1.960(7) . ?
Cu42 O403 1.966(5) . ?
Cu42 O23 2.089(6) . ?
Cu42 N404 2.115(7) . ?
O301 C300 1.304(11) . ?
O302 C319 1.311(10) . ?
O303 C326 1.327(10) . ?
N301 C306 1.253(12) . ?
N301 C307 1.480(12) . ?
N302 C313 1.298(11) . ?
N302 C312 1.476(11) . ?
N303 C309 1.487(11) . ?
N303 C320 1.496(11) . ?
N303 C308 1.500(11) . ?
N304 C311 1.483(11) . ?
N304 C320 1.484(11) . ?
N304 C310 1.499(11) . ?
O401 C400 1.292(10) . ?
O402 C419 1.288(10) . ?
O403 C426 1.367(10) . ?
N401 C406 1.289(11) . ?
N401 C407 1.463(11) . ?
N402 C413 1.261(11) . ?
N402 C412 1.453(11) . ?
N403 C408 1.487(11) . ?
N403 C420 1.500(11) . ?
N403 C409 1.500(10) . ?
N404 C410 1.484(10) . ?
N404 C411 1.491(11) . ?
N404 C420 1.493(10) . ?
O21 C20 1.329(9) . ?
O22 C20 1.245(10) . ?
O23 C20 1.251(10) . ?
C300 C301 1.423(14) . ?
C300 C305 1.432(13) . ?
C301 C302 1.353(15) . ?
C301 H301 0.9300 . ?
C302 C303 1.399(16) . ?
C302 H302 0.9300 . ?
C303 C304 1.358(16) . ?
C303 H303 0.9300 . ?
C304 C305 1.399(13) . ?
C304 H304 0.9300 . ?
C305 C306 1.442(14) . ?
C306 H306 0.9300 . ?
C307 C308 1.487(14) . ?
C307 H30A 0.9700 . ?
C307 H30B 0.9700 . ?
C308 H30C 0.9700 . ?
C308 H30D 0.9700 . ?
C309 C310 1.513(13) . ?
C309 H30E 0.9700 . ?
C309 H30F 0.9700 . ?
C310 H31A 0.9700 . ?
C310 H31B 0.9700 . ?
C311 C312 1.511(13) . ?
C311 H31C 0.9700 . ?
C311 H31D 0.9700 . ?
C312 H31E 0.9700 . ?
C312 H31F 0.9700 . ?
C313 C314 1.412(12) . ?
C313 H313 0.9300 . ?
C314 C315 1.404(12) . ?
C314 C319 1.431(12) . ?
C315 C316 1.368(14) . ?
C315 H315 0.9300 . ?
C316 C317 1.356(15) . ?
C316 H316 0.9300 . ?
C317 C318 1.370(14) . ?
C317 H317 0.9300 . ?
C318 C319 1.400(13) . ?
C318 H318 0.9300 . ?
C320 C321 1.493(12) . ?
C320 H320 0.9800 . ?
C321 C326 1.394(12) . ?
C321 C322 1.391(13) . ?
C322 C323 1.405(14) . ?
C322 H322 0.9300 . ?
C323 C324 1.383(16) . ?
C323 H323 0.9300 . ?
C324 C325 1.375(15) . ?
C324 H324 0.9300 . ?
C325 C326 1.421(12) . ?
C325 H325 0.9300 . ?
C400 C401 1.416(12) . ?
C400 C405 1.431(12) . ?
C401 C402 1.382(14) . ?
C401 H401 0.9300 . ?
C402 C403 1.398(16) . ?
C402 H402 0.9300 . ?
C403 C404 1.328(15) . ?
C403 H403 0.9300 . ?
C404 C405 1.413(13) . ?
C404 H404 0.9300 . ?
C405 C406 1.432(13) . ?
C406 H406 0.9300 . ?
C407 C408 1.524(13) . ?
C407 H40A 0.9700 . ?
C407 H40B 0.9700 . ?
C408 H40C 0.9700 . ?
C408 H40D 0.9700 . ?
C409 C410 1.513(13) . ?
C409 H40E 0.9700 . ?
C409 H40F 0.9700 . ?
C410 H41A 0.9700 . ?
C410 H41B 0.9700 . ?
C411 C412 1.516(13) . ?
C411 H41C 0.9700 . ?
C411 H41D 0.9700 . ?
C412 H41E 0.9700 . ?
C412 H41F 0.9700 . ?
C413 C414 1.442(13) . ?
C413 H413 0.9300 . ?
C414 C415 1.386(12) . ?
C414 C419 1.443(12) . ?
C415 C416 1.395(15) . ?
C415 H415 0.9300 . ?
C416 C417 1.358(14) . ?
C416 H416 0.9300 . ?
C417 C418 1.355(13) . ?
C417 H417 0.9300 . ?
C418 C419 1.445(13) . ?
C418 H418 0.9300 . ?
C420 C421 1.488(11) . ?
C420 H420 0.9800 . ?
C421 C422 1.390(12) . ?
C421 C426 1.404(12) . ?
C422 C423 1.372(13) . ?
C422 H422 0.9300 . ?
C423 C424 1.368(14) . ?
C423 H423 0.9300 . ?
C424 C425 1.384(13) . ?
C424 H424 0.9300 . ?
C425 C426 1.405(12) . ?
C425 H425 0.9300 . ?
O1W H1WA 0.8837 . ?
O1W H1WB 0.9787 . ?
O2W H2WA 0.8709 . ?
O2W H2WB 1.1251 . ?
O3W H3WA 0.6943 . ?
O3W H3WB 1.1737 . ?
O4W H4WA 0.8713 . ?
O4W H4WB 0.9562 . ?
O5W H5WA 0.8588 . ?
O5W H5WB 1.1778 . ?
O6W H6WA 0.8856 . ?
O6W H6WB 1.0393 . ?
O7W H7WA 0.6894 . ?
O7W H7WB 0.9967 . ?
O8W H8WA 0.8699 . ?
O8W H8WB 0.8642 . ?
O9W H9WA 0.8981 . ?
O9W H9WB 0.8922 . ?
O10W H10G 0.9127 . ?
O10W H10H 0.9670 . ?
O11W H11G 0.6729 . ?
O11W H11H 0.8778 . ?
O12W H12A 0.8710 . ?
O12W H12B 0.8586 . ?
O13W H13A 0.8688 . ?
O13W H13B 1.0348 . ?
O14W H14A 0.8644 . ?
O14W H14B 0.7688 . ?
O15W H15A 0.8561 . ?
O15W H15B 1.0195 . ?
O16W H16A 0.8742 . ?
O16W H16B 1.2417 . ?

loop_
_geom_hbond_atom_site_label_D
_geom_hbond_atom_site_label_H
_geom_hbond_atom_site_label_A
_geom_hbond_distance_DH
_geom_hbond_distance_HA
_geom_hbond_distance_DA
_geom_hbond_angle_DHA
_geom_hbond_site_symmetry_A
O1W H1WA O101 0.88 2.11 2.959(9) 161.0 .
O1W H1WB O102 0.98 1.80 2.760(9) 167.7 .
O2W H2WB O401 1.13 1.89 2.916(9) 149.0 .
O2W H2WA O402 0.87 2.03 2.901(9) 178.6 .
O2W H2WA O403 0.87 2.66 3.080(9) 110.8 .
O3W H3WA O15W 0.69 2.47 3.09(3) 149.7 2_566
O3W H3WB O302 1.17 1.90 3.001(11) 153.9 2_566
O4W H4WA O102 0.87 2.46 2.902(11) 112.3 2_676
O4W H4WA O1W 0.87 2.55 3.420(11) 179.1 2_676
O4W H4WB O9W 0.96 1.99 2.914(17) 161.0 .
O5W H5WA O2W 0.86 1.96 2.822(12) 179.5 1_455
O6W H6WB O1W 1.04 1.73 2.763(11) 174.5 2_576
O7W H7WA O11W 0.69 2.36 2.92(2) 139.7 1_455
O7W H7WB O4W 1.00 1.86 2.844(14) 168.7 2_676
O8W H8WA O201 0.87 1.90 2.765(12) 174.2 .
O8W H8WB O202 0.86 1.96 2.823(11) 174.1 .
O9W H9WA O6W 0.90 1.98 2.876(17) 177.2 1_655
O9W H9WB O11W 0.89 1.90 2.79(2) 176.0 .
O10W H10G O12W 0.91 2.63 3.52(2) 164.9 1_666
O10W H10H O303 0.97 2.56 3.435(17) 150.0 1_666
O11W H11G O7W 0.67 2.48 2.92(2) 125.5 1_655
O11W H11H O6W 0.88 2.09 2.97(2) 179.2 2_676
O12W H12A O302 0.87 2.09 2.959(18) 178.7 .
O12W H12B O13W 0.86 2.30 2.90(3) 126.5 2_565
O13W H13A O10W 0.87 2.16 3.03(2) 178.7 2_676
O13W H13B O15W 1.03 1.84 2.84(4) 162.9 1_655
O14W H14A O8W 0.86 1.65 2.52(2) 174.7 .
O15W H15A O13W 0.86 1.99 2.84(4) 179.9 1_455
O15W H15B O12W 1.02 1.70 2.69(4) 164.2 .
O16W H16A O8W 0.87 2.25 3.12(3) 173.9 2_677

loop_
_geom_torsion_atom_site_label_1
_geom_torsion_atom_site_label_2
_geom_torsion_atom_site_label_3
_geom_torsion_atom_site_label_4
_geom_torsion
_geom_torsion_site_symmetry_1
_geom_torsion_site_symmetry_2
_geom_torsion_site_symmetry_3
_geom_torsion_site_symmetry_4
_geom_torsion_publ_flag
N101 Cu11 O101 C100 28.9(7) . . . . ?
O11 Cu11 O101 C100 -103.1(7) . . . . ?
N103 Cu11 O101 C100 28(3) . . . . ?
O103 Cu11 O101 C100 176.1(7) . . . . ?
O11 Cu12 O102 C119 141.6(6) . . . . ?
N102 Cu12 O102 C119 -31.3(7) . . . . ?
N104 Cu12 O102 C119 3(3) . . . . ?
O101 Cu11 O103 C126 -138.2(6) . . . . ?
N101 Cu11 O103 C126 -38.3(8) . . . . ?
O11 Cu11 O103 C126 129.2(6) . . . . ?
N103 Cu11 O103 C126 38.5(6) . . . . ?
O101 Cu11 N101 C106 -23.9(8) . . . . ?
O11 Cu11 N101 C106 71.6(9) . . . . ?
N103 Cu11 N101 C106 156.0(8) . . . . ?
O103 Cu11 N101 C106 -125.2(8) . . . . ?
O101 Cu11 N101 C107 169.5(6) . . . . ?
O11 Cu11 N101 C107 -95.0(7) . . . . ?
N103 Cu11 N101 C107 -10.7(6) . . . . ?
O103 Cu11 N101 C107 68.2(8) . . . . ?
O11 Cu12 N102 C113 -98(2) . . . . ?
O102 Cu12 N102 C113 21.3(8) . . . . ?
N104 Cu12 N102 C113 -155.0(8) . . . . ?
O11 Cu12 N102 C112 74(2) . . . . ?
O102 Cu12 N102 C112 -166.8(6) . . . . ?
N104 Cu12 N102 C112 16.9(6) . . . . ?
O101 Cu11 N103 C120 158(2) . . . . ?
N101 Cu11 N103 C120 156.8(6) . . . . ?
O11 Cu11 N103 C120 -71.0(5) . . . . ?
O103 Cu11 N103 C120 9.5(5) . . . . ?
O101 Cu11 N103 C108 35(3) . . . . ?
N101 Cu11 N103 C108 33.8(6) . . . . ?
O11 Cu11 N103 C108 165.9(5) . . . . ?
O103 Cu11 N103 C108 -113.6(6) . . . . ?
O101 Cu11 N103 C109 -84(3) . . . . ?
N101 Cu11 N103 C109 -85.8(6) . . . . ?
O11 Cu11 N103 C109 46.4(6) . . . . ?
O103 Cu11 N103 C109 126.9(6) . . . . ?
O11 Cu12 N104 C110 -44.0(6) . . . . ?
O102 Cu12 N104 C110 95(2) . . . . ?
N102 Cu12 N104 C110 129.3(6) . . . . ?
O11 Cu12 N104 C120 71.7(6) . . . . ?
O102 Cu12 N104 C120 -149(2) . . . . ?
N102 Cu12 N104 C120 -115.1(6) . . . . ?
O11 Cu12 N104 C111 -163.8(6) . . . . ?
O102 Cu12 N104 C111 -25(3) . . . . ?
N102 Cu12 N104 C111 9.4(6) . . . . ?
N201 Cu21 O201 C200 24.7(8) . . . . ?
O203 Cu21 O201 C200 177.2(8) . . . . ?
N203 Cu21 O201 C200 88.9(18) . . . . ?
O12 Cu21 O201 C200 -74.9(8) . . . . ?
N202 Cu22 O202 C219 -39.1(6) . . . . ?
O203 Cu22 O202 C219 159.6(6) . . . . ?
N204 Cu22 O202 C219 -101.0(13) . . . . ?
O13 Cu22 O202 C219 56.8(6) . . . . ?
O202 Cu22 O203 C226 110.1(5) . . . . ?
N202 Cu22 O203 C226 12.3(10) . . . . ?
N204 Cu22 O203 C226 -57.5(5) . . . . ?
O13 Cu22 O203 C226 -159.9(5) . . . . ?
O202 Cu22 O203 Cu21 -126.7(3) . . . . ?
N202 Cu22 O203 Cu21 135.4(7) . . . . ?
N204 Cu22 O203 Cu21 65.7(3) . . . . ?
O13 Cu22 O203 Cu21 -36.8(3) . . . . ?
O201 Cu21 O203 C226 -113.5(6) . . . . ?
N201 Cu21 O203 C226 -19.1(9) . . . . ?
N203 Cu21 O203 C226 56.1(5) . . . . ?
O12 Cu21 O203 C226 153.2(5) . . . . ?
O201 Cu21 O203 Cu22 123.3(3) . . . . ?
N201 Cu21 O203 Cu22 -142.3(6) . . . . ?
N203 Cu21 O203 Cu22 -67.1(3) . . . . ?
O12 Cu21 O203 Cu22 30.0(4) . . . . ?
O202 Cu22 N202 C213 30.6(7) . . . . ?
O203 Cu22 N202 C213 128.6(8) . . . . ?
N204 Cu22 N202 C213 -160.6(7) . . . . ?
O13 Cu22 N202 C213 -59.1(7) . . . . ?
O202 Cu22 N202 C212 -160.8(6) . . . . ?
O203 Cu22 N202 C212 -62.9(10) . . . . ?
N204 Cu22 N202 C212 8.0(6) . . . . ?
O13 Cu22 N202 C212 109.5(6) . . . . ?
O202 Cu22 N204 C220 -91.0(13) . . . . ?
N202 Cu22 N204 C220 -153.6(6) . . . . ?
O203 Cu22 N204 C220 8.6(5) . . . . ?
O13 Cu22 N204 C220 111.8(5) . . . . ?
O202 Cu22 N204 C211 30.7(15) . . . . ?
N202 Cu22 N204 C211 -32.0(5) . . . . ?
O203 Cu22 N204 C211 130.3(5) . . . . ?
O13 Cu22 N204 C211 -126.5(5) . . . . ?
O202 Cu22 N204 C210 150.3(11) . . . . ?
N202 Cu22 N204 C210 87.6(6) . . . . ?
O203 Cu22 N204 C210 -110.1(6) . . . . ?
O13 Cu22 N204 C210 -6.9(6) . . . . ?
O201 Cu21 N203 C220 82.7(17) . . . . ?
N201 Cu21 N203 C220 147.7(6) . . . . ?
O203 Cu21 N203 C220 -5.5(6) . . . . ?
O12 Cu21 N203 C220 -113.5(6) . . . . ?
O201 Cu21 N203 C208 -37.9(18) . . . . ?
N201 Cu21 N203 C208 27.1(6) . . . . ?
O203 Cu21 N203 C208 -126.1(6) . . . . ?
O12 Cu21 N203 C208 125.8(6) . . . . ?
O201 Cu21 N203 C209 -158.4(14) . . . . ?
N201 Cu21 N203 C209 -93.4(6) . . . . ?
O203 Cu21 N203 C209 113.4(6) . . . . ?
O12 Cu21 N203 C209 5.3(6) . . . . ?
O201 Cu21 N201 C206 -11.5(8) . . . . ?
O203 Cu21 N201 C206 -105.3(9) . . . . ?
N203 Cu21 N201 C206 177.9(8) . . . . ?
O12 Cu21 N201 C206 82.1(8) . . . . ?
O201 Cu21 N201 C207 169.3(7) . . . . ?
O203 Cu21 N201 C207 75.5(10) . . . . ?
N203 Cu21 N201 C207 -1.3(7) . . . . ?
O12 Cu21 N201 C207 -97.0(7) . . . . ?
O102 Cu12 O11 C10 -73.0(6) . . . . ?
N102 Cu12 O11 C10 46(2) . . . . ?
N104 Cu12 O11 C10 102.6(6) . . . . ?
O102 Cu12 O11 Cu11 118.2(3) . . . . ?
N102 Cu12 O11 Cu11 -122.9(19) . . . . ?
N104 Cu12 O11 Cu11 -66.2(3) . . . . ?
O101 Cu11 O11 C10 74.5(6) . . . . ?
N101 Cu11 O11 C10 -19.8(7) . . . . ?
N103 Cu11 O11 C10 -100.7(6) . . . . ?
O103 Cu11 O11 C10 169.5(6) . . . . ?
O101 Cu11 O11 Cu12 -117.9(3) . . . . ?
N101 Cu11 O11 Cu12 147.8(3) . . . . ?
N103 Cu11 O11 Cu12 66.9(3) . . . . ?
O103 Cu11 O11 Cu12 -22.9(3) . . . . ?
O201 Cu21 O12 C10 -94.8(7) . . . . ?
N201 Cu21 O12 C10 172.5(7) . . . . ?
O203 Cu21 O12 C10 -3.9(8) . . . . ?
N203 Cu21 O12 C10 88.1(7) . . . . ?
O202 Cu22 O13 C10 121.5(8) . . . . ?
N202 Cu22 O13 C10 -147.6(8) . . . . ?
O203 Cu22 O13 C10 29.9(8) . . . . ?
N204 Cu22 O13 C10 -63.4(8) . . . . ?
Cu21 O12 C10 O13 -12.1(12) . . . . ?
Cu21 O12 C10 O11 168.2(5) . . . . ?
Cu22 O13 C10 O12 -2.5(13) . . . . ?
Cu22 O13 C10 O11 177.1(5) . . . . ?
Cu12 O11 C10 O12 -178.9(5) . . . . ?
Cu11 O11 C10 O12 -12.6(10) . . . . ?
Cu12 O11 C10 O13 1.4(9) . . . . ?
Cu11 O11 C10 O13 167.7(5) . . . . ?
Cu11 O101 C100 C105 -22.2(12) . . . . ?
Cu11 O101 C100 C101 158.3(7) . . . . ?
O101 C100 C101 C102 178.6(9) . . . . ?
C105 C100 C101 C102 -0.8(14) . . . . ?
C100 C101 C102 C103 1.2(16) . . . . ?
C101 C102 C103 C104 -1.5(16) . . . . ?
C102 C103 C104 C105 1.5(16) . . . . ?
C103 C104 C105 C100 -1.3(15) . . . . ?
C103 C104 C105 C106 179.9(10) . . . . ?
O101 C100 C105 C104 -178.6(9) . . . . ?
C101 C100 C105 C104 0.9(13) . . . . ?
O101 C100 C105 C106 0.2(14) . . . . ?
C101 C100 C105 C106 179.6(8) . . . . ?
C107 N101 C106 C105 177.7(9) . . . . ?
Cu11 N101 C106 C105 11.8(14) . . . . ?
C104 C105 C106 N101 -175.8(9) . . . . ?
C100 C105 C106 N101 5.4(15) . . . . ?
C106 N101 C107 C108 177.3(8) . . . . ?
Cu11 N101 C107 C108 -15.3(9) . . . . ?
C120 N103 C108 C107 -178.8(7) . . . . ?
C109 N103 C108 C107 65.9(10) . . . . ?
Cu11 N103 C108 C107 -52.0(8) . . . . ?
N101 C107 C108 N103 45.6(10) . . . . ?
C120 N103 C109 C110 25.9(8) . . . . ?
C108 N103 C109 C110 146.6(7) . . . . ?
Cu11 N103 C109 C110 -100.2(7) . . . . ?
C120 N104 C110 C109 -28.7(8) . . . . ?
C111 N104 C110 C109 -148.7(7) . . . . ?
Cu12 N104 C110 C109 95.7(7) . . . . ?
N103 C109 C110 N104 1.8(9) . . . . ?
C110 N104 C111 C112 -152.4(8) . . . . ?
C120 N104 C111 C112 93.6(9) . . . . ?
Cu12 N104 C111 C112 -33.6(9) . . . . ?
C113 N102 C112 C111 132.7(9) . . . . ?
Cu12 N102 C112 C111 -39.7(9) . . . . ?
N104 C111 C112 N102 48.5(10) . . . . ?
C112 N102 C113 C114 -177.3(9) . . . . ?
Cu12 N102 C113 C114 -5.9(13) . . . . ?
N102 C113 C114 C119 -9.8(14) . . . . ?
N102 C113 C114 C115 169.9(9) . . . . ?
C119 C114 C115 C116 1.9(14) . . . . ?
C113 C114 C115 C116 -177.8(9) . . . . ?
C114 C115 C116 C117 -1.9(15) . . . . ?
C115 C116 C117 C118 0.5(16) . . . . ?
C116 C117 C118 C119 1.0(15) . . . . ?
Cu12 O102 C119 C114 26.4(11) . . . . ?
Cu12 O102 C119 C118 -154.1(6) . . . . ?
C115 C114 C119 O102 179.1(8) . . . . ?
C113 C114 C119 O102 -1.2(13) . . . . ?
C115 C114 C119 C118 -0.4(12) . . . . ?
C113 C114 C119 C118 179.3(8) . . . . ?
C117 C118 C119 O102 179.4(8) . . . . ?
C117 C118 C119 C114 -1.1(13) . . . . ?
C108 N103 C120 N104 -165.5(7) . . . . ?
C109 N103 C120 N104 -44.5(7) . . . . ?
Cu11 N103 C120 N104 76.6(6) . . . . ?
C108 N103 C120 C121 68.3(9) . . . . ?
C109 N103 C120 C121 -170.8(7) . . . . ?
Cu11 N103 C120 C121 -49.7(8) . . . . ?
C110 N104 C120 N103 45.5(7) . . . . ?
C111 N104 C120 N103 165.1(7) . . . . ?
Cu12 N104 C120 N103 -74.3(7) . . . . ?
C110 N104 C120 C121 170.8(7) . . . . ?
C111 N104 C120 C121 -69.7(9) . . . . ?
Cu12 N104 C120 C121 50.9(8) . . . . ?
N103 C120 C121 C122 -125.9(8) . . . . ?
N104 C120 C121 C122 115.2(9) . . . . ?
N103 C120 C121 C126 53.2(11) . . . . ?
N104 C120 C121 C126 -65.8(10) . . . . ?
C126 C121 C122 C123 1.0(14) . . . . ?
C120 C121 C122 C123 -179.9(9) . . . . ?
C121 C122 C123 C124 -0.9(15) . . . . ?
C122 C123 C124 C125 1.2(15) . . . . ?
C123 C124 C125 C126 -1.6(15) . . . . ?
Cu11 O103 C126 C121 -48.6(10) . . . . ?
Cu11 O103 C126 C125 132.6(7) . . . . ?
C122 C121 C126 O103 179.8(8) . . . . ?
C120 C121 C126 O103 0.7(13) . . . . ?
C122 C121 C126 C125 -1.3(13) . . . . ?
C120 C121 C126 C125 179.6(8) . . . . ?
C124 C125 C126 O103 -179.5(8) . . . . ?
C124 C125 C126 C121 1.7(13) . . . . ?
Cu21 O201 C200 C201 155.6(8) . . . . ?
Cu21 O201 C200 C205 -24.7(13) . . . . ?
O201 C200 C201 C202 178.0(10) . . . . ?
C205 C200 C201 C202 -1.7(16) . . . . ?
C200 C201 C202 C203 2.2(19) . . . . ?
C201 C202 C203 C204 -1.4(19) . . . . ?
C202 C203 C204 C205 0.4(18) . . . . ?
C203 C204 C205 C206 176.5(11) . . . . ?
C203 C204 C205 C200 0.0(17) . . . . ?
O201 C200 C205 C206 4.7(16) . . . . ?
C201 C200 C205 C206 -175.6(10) . . . . ?
O201 C200 C205 C204 -179.1(9) . . . . ?
C201 C200 C205 C204 0.6(15) . . . . ?
C207 N201 C206 C205 176.9(10) . . . . ?
Cu21 N201 C206 C205 -2.2(15) . . . . ?
C204 C205 C206 N201 -166.5(10) . . . . ?
C200 C205 C206 N201 9.8(17) . . . . ?
C206 N201 C207 C208 156.0(9) . . . . ?
Cu21 N201 C207 C208 -24.8(10) . . . . ?
C220 N203 C208 C207 -169.7(8) . . . . ?
C209 N203 C208 C207 75.1(11) . . . . ?
Cu21 N203 C208 C207 -46.5(9) . . . . ?
N201 C207 C208 N203 48.6(12) . . . . ?
C220 N203 C209 C210 30.6(9) . . . . ?
C208 N203 C209 C210 149.8(8) . . . . ?
Cu21 N203 C209 C210 -94.2(7) . . . . ?
C220 N204 C210 C209 -22.6(8) . . . . ?
C211 N204 C210 C209 -143.7(7) . . . . ?
Cu22 N204 C210 C209 102.3(7) . . . . ?
N203 C209 C210 N204 -4.6(9) . . . . ?
C220 N204 C211 C212 174.4(7) . . . . ?
C210 N204 C211 C212 -69.5(9) . . . . ?
Cu22 N204 C211 C212 50.9(7) . . . . ?
C213 N202 C212 C211 -172.7(8) . . . . ?
Cu22 N202 C212 C211 18.7(9) . . . . ?
N204 C211 C212 N202 -47.3(9) . . . . ?
C212 N202 C213 C214 -179.5(8) . . . . ?
Cu22 N202 C213 C214 -11.9(12) . . . . ?
N202 C213 C214 C215 174.3(8) . . . . ?
N202 C213 C214 C219 -10.5(13) . . . . ?
C219 C214 C215 C216 2.3(14) . . . . ?
C213 C214 C215 C216 177.6(9) . . . . ?
C214 C215 C216 C217 -1.4(15) . . . . ?
C215 C216 C217 C218 0.5(15) . . . . ?
C216 C217 C218 C219 -0.6(15) . . . . ?
Cu22 O202 C219 C214 30.3(10) . . . . ?
Cu22 O202 C219 C218 -152.4(6) . . . . ?
C215 C214 C219 O202 175.2(8) . . . . ?
C213 C214 C219 O202 0.1(12) . . . . ?
C215 C214 C219 C218 -2.2(12) . . . . ?
C213 C214 C219 C218 -177.2(8) . . . . ?
C217 C218 C219 O202 -176.1(8) . . . . ?
C217 C218 C219 C214 1.4(12) . . . . ?
C208 N203 C220 N204 -164.8(7) . . . . ?
C209 N203 C220 N204 -45.2(8) . . . . ?
Cu21 N203 C220 N204 78.6(7) . . . . ?
C208 N203 C220 C221 73.3(10) . . . . ?
C209 N203 C220 C221 -167.1(7) . . . . ?
Cu21 N203 C220 C221 -43.3(8) . . . . ?
C211 N204 C220 N203 162.4(7) . . . . ?
C210 N204 C220 N203 41.8(8) . . . . ?
Cu22 N204 C220 N203 -81.7(6) . . . . ?
C211 N204 C220 C221 -75.1(9) . . . . ?
C210 N204 C220 C221 164.3(7) . . . . ?
Cu22 N204 C220 C221 40.8(9) . . . . ?
N203 C220 C221 C226 56.8(10) . . . . ?
N204 C220 C221 C226 -58.8(11) . . . . ?
N203 C220 C221 C222 -120.0(9) . . . . ?
N204 C220 C221 C222 124.3(9) . . . . ?
C226 C221 C222 C223 -0.4(15) . . . . ?
C220 C221 C222 C223 176.5(9) . . . . ?
C221 C222 C223 C224 -0.8(17) . . . . ?
C222 C223 C224 C225 1.9(17) . . . . ?
C223 C224 C225 C226 -1.7(16) . . . . ?
Cu22 O203 C226 C225 -121.3(7) . . . . ?
Cu21 O203 C226 C225 116.0(7) . . . . ?
Cu22 O203 C226 C221 59.8(9) . . . . ?
Cu21 O203 C226 C221 -63.0(9) . . . . ?
C224 C225 C226 O203 -178.5(8) . . . . ?
C224 C225 C226 C221 0.4(14) . . . . ?
C222 C221 C226 O203 179.5(8) . . . . ?
C220 C221 C226 O203 2.7(12) . . . . ?
C222 C221 C226 C225 0.6(13) . . . . ?
C220 C221 C226 C225 -176.3(8) . . . . ?
O21 Cu31 O301 C300 -138.1(7) . . . . ?
N301 Cu31 O301 C300 33.4(8) . . . . ?
N303 Cu31 O301 C300 -27(2) . . . . ?
O303 Cu31 O301 C300 146.3(7) . . . . ?
N302 Cu32 O302 C319 -26.8(8) . . . . ?
O21 Cu32 O302 C319 112.2(7) . . . . ?
N304 Cu32 O302 C319 -31(4) . . . . ?
O303 Cu32 O302 C319 -169.6(7) . . . . ?
O302 Cu32 O303 C326 138.7(6) . . . . ?
N302 Cu32 O303 C326 37.8(8) . . . . ?
O21 Cu32 O303 C326 -129.8(6) . . . . ?
N304 Cu32 O303 C326 -37.8(6) . . . . ?
O302 Cu32 O303 Cu31 -108.0(3) . . . . ?
N302 Cu32 O303 Cu31 151.0(4) . . . . ?
O21 Cu32 O303 Cu31 -16.5(2) . . . . ?
N304 Cu32 O303 Cu31 75.4(2) . . . . ?
O21 Cu31 O303 C326 137.7(6) . . . . ?
N301 Cu31 O303 C326 -37.1(6) . . . . ?
O301 Cu31 O303 C326 -133.4(5) . . . . ?
N303 Cu31 O303 C326 45.4(6) . . . . ?
O21 Cu31 O303 Cu32 17.6(2) . . . . ?
N301 Cu31 O303 Cu32 -157.2(3) . . . . ?
O301 Cu31 O303 Cu32 106.5(3) . . . . ?
N303 Cu31 O303 Cu32 -74.7(2) . . . . ?
O21 Cu31 N301 C306 87(2) . . . . ?
O301 Cu31 N301 C306 -23.1(9) . . . . ?
N303 Cu31 N301 C306 148.9(9) . . . . ?
O303 Cu31 N301 C306 -126.8(9) . . . . ?
O21 Cu31 N301 C307 -81(2) . . . . ?
O301 Cu31 N301 C307 168.7(7) . . . . ?
N303 Cu31 N301 C307 -19.3(7) . . . . ?
O303 Cu31 N301 C307 65.0(7) . . . . ?
O302 Cu32 N302 C313 19.3(8) . . . . ?
O21 Cu32 N302 C313 -76.8(8) . . . . ?
N304 Cu32 N302 C313 -161.0(8) . . . . ?
O303 Cu32 N302 C313 121.9(7) . . . . ?
O302 Cu32 N302 C312 -173.5(7) . . . . ?
O21 Cu32 N302 C312 90.3(7) . . . . ?
N304 Cu32 N302 C312 6.1(6) . . . . ?
O303 Cu32 N302 C312 -71.0(8) . . . . ?
O21 Cu31 N303 C309 43.8(6) . . . . ?
N301 Cu31 N303 C309 -128.2(6) . . . . ?
O301 Cu31 N303 C309 -67.7(19) . . . . ?
O303 Cu31 N303 C309 119.2(6) . . . . ?
O21 Cu31 N303 C320 -71.8(6) . . . . ?
N301 Cu31 N303 C320 116.2(6) . . . . ?
O301 Cu31 N303 C320 176.7(15) . . . . ?
O303 Cu31 N303 C320 3.6(6) . . . . ?
O21 Cu31 N303 C308 163.7(6) . . . . ?
N301 Cu31 N303 C308 -8.3(6) . . . . ?
O301 Cu31 N303 C308 52.2(19) . . . . ?
O303 Cu31 N303 C308 -120.9(6) . . . . ?
O302 Cu32 N304 C311 -27(3) . . . . ?
N302 Cu32 N304 C311 -30.4(5) . . . . ?
O21 Cu32 N304 C311 -169.5(5) . . . . ?
O303 Cu32 N304 C311 112.6(5) . . . . ?
O302 Cu32 N304 C320 -148(3) . . . . ?
N302 Cu32 N304 C320 -152.3(6) . . . . ?
O21 Cu32 N304 C320 68.7(6) . . . . ?
O303 Cu32 N304 C320 -9.2(6) . . . . ?
O302 Cu32 N304 C310 94(3) . . . . ?
N302 Cu32 N304 C310 89.8(6) . . . . ?
O21 Cu32 N304 C310 -49.3(6) . . . . ?
O303 Cu32 N304 C310 -127.2(6) . . . . ?
N401 Cu41 O401 C400 31.6(7) . . . . ?
O403 Cu41 O401 C400 -166.9(7) . . . . ?
O22 Cu41 O401 C400 -67.4(7) . . . . ?
N403 Cu41 O401 C400 100.2(12) . . . . ?
N402 Cu42 O402 C419 -23.7(8) . . . . ?
O403 Cu42 O402 C419 178.2(7) . . . . ?
O23 Cu42 O402 C419 74.6(7) . . . . ?
N404 Cu42 O402 C419 -96.1(13) . . . . ?
O401 Cu41 O403 C426 -106.0(5) . . . . ?
N401 Cu41 O403 C426 -9.9(10) . . . . ?
O22 Cu41 O403 C426 160.0(5) . . . . ?
N403 Cu41 O403 C426 59.8(5) . . . . ?
O401 Cu41 O403 Cu42 132.4(3) . . . . ?
N401 Cu41 O403 Cu42 -131.5(7) . . . . ?
O22 Cu41 O403 Cu42 38.4(3) . . . . ?
N403 Cu41 O403 Cu42 -61.8(3) . . . . ?
O402 Cu42 O403 C426 106.9(5) . . . . ?
N402 Cu42 O403 C426 16.4(10) . . . . ?
O23 Cu42 O403 C426 -154.9(5) . . . . ?
N404 Cu42 O403 C426 -59.2(5) . . . . ?
O402 Cu42 O403 Cu41 -130.1(3) . . . . ?
N402 Cu42 O403 Cu41 139.4(6) . . . . ?
O23 Cu42 O403 Cu41 -31.9(3) . . . . ?
N404 Cu42 O403 Cu41 63.8(3) . . . . ?
O401 Cu41 N401 C406 -25.7(7) . . . . ?
O403 Cu41 N401 C406 -121.7(9) . . . . ?
O22 Cu41 N401 C406 68.5(7) . . . . ?
N403 Cu41 N401 C406 167.6(7) . . . . ?
O401 Cu41 N401 C407 163.6(6) . . . . ?
O403 Cu41 N401 C407 67.7(11) . . . . ?
O22 Cu41 N401 C407 -102.2(6) . . . . ?
N403 Cu41 N401 C407 -3.1(6) . . . . ?
O402 Cu42 N402 C413 21.7(8) . . . . ?
O403 Cu42 N402 C413 111.4(9) . . . . ?
O23 Cu42 N402 C413 -77.1(8) . . . . ?
N404 Cu42 N402 C413 -171.6(8) . . . . ?
O402 Cu42 N402 C412 -163.4(6) . . . . ?
O403 Cu42 N402 C412 -73.7(10) . . . . ?
O23 Cu42 N402 C412 97.8(6) . . . . ?
N404 Cu42 N402 C412 3.3(6) . . . . ?
O401 Cu41 N403 C408 -39.8(13) . . . . ?
N401 Cu41 N403 C408 29.7(5) . . . . ?
O403 Cu41 N403 C408 -132.8(5) . . . . ?
O22 Cu41 N403 C408 127.6(5) . . . . ?
O401 Cu41 N403 C420 80.3(12) . . . . ?
N401 Cu41 N403 C420 149.8(5) . . . . ?
O403 Cu41 N403 C420 -12.7(5) . . . . ?
O22 Cu41 N403 C420 -112.3(5) . . . . ?
O401 Cu41 N403 C409 -159.6(10) . . . . ?
N401 Cu41 N403 C409 -90.1(6) . . . . ?
O403 Cu41 N403 C409 107.4(6) . . . . ?
O22 Cu41 N403 C409 7.8(6) . . . . ?
O402 Cu42 N404 C410 165.2(9) . . . . ?
N402 Cu42 N404 C410 91.7(6) . . . . ?
O403 Cu42 N404 C410 -109.5(6) . . . . ?
O23 Cu42 N404 C410 -5.5(6) . . . . ?
O402 Cu42 N404 C411 44.4(13) . . . . ?
N402 Cu42 N404 C411 -29.0(5) . . . . ?
O403 Cu42 N404 C411 129.7(5) . . . . ?
O23 Cu42 N404 C411 -126.3(5) . . . . ?
O402 Cu42 N404 C420 -75.7(12) . . . . ?
N402 Cu42 N404 C420 -149.2(6) . . . . ?
O403 Cu42 N404 C420 9.6(5) . . . . ?
O23 Cu42 N404 C420 113.5(5) . . . . ?
N301 Cu31 O21 C20 -30(2) . . . . ?
O301 Cu31 O21 C20 79.3(6) . . . . ?
N303 Cu31 O21 C20 -92.1(6) . . . . ?
O303 Cu31 O21 C20 -178.6(6) . . . . ?
N301 Cu31 O21 Cu32 126.9(18) . . . . ?
O301 Cu31 O21 Cu32 -123.3(3) . . . . ?
N303 Cu31 O21 Cu32 65.3(3) . . . . ?
O303 Cu31 O21 Cu32 -21.2(2) . . . . ?
O302 Cu32 O21 C20 -85.5(6) . . . . ?
N302 Cu32 O21 C20 10.2(8) . . . . ?
N304 Cu32 O21 C20 91.3(6) . . . . ?
O303 Cu32 O21 C20 178.5(6) . . . . ?
O302 Cu32 O21 Cu31 118.7(3) . . . . ?
N302 Cu32 O21 Cu31 -145.6(3) . . . . ?
N304 Cu32 O21 Cu31 -64.5(3) . . . . ?
O303 Cu32 O21 Cu31 22.7(3) . . . . ?
O401 Cu41 O22 C20 -118.0(8) . . . . ?
N401 Cu41 O22 C20 149.8(8) . . . . ?
O403 Cu41 O22 C20 -26.9(9) . . . . ?
N403 Cu41 O22 C20 65.1(9) . . . . ?
O402 Cu42 O23 C20 92.5(8) . . . . ?
N402 Cu42 O23 C20 -174.0(8) . . . . ?
O403 Cu42 O23 C20 2.7(8) . . . . ?
N404 Cu42 O23 C20 -89.8(8) . . . . ?
Cu41 O22 C20 O23 -1.7(14) . . . . ?
Cu41 O22 C20 O21 178.9(5) . . . . ?
Cu42 O23 C20 O22 15.9(14) . . . . ?
Cu42 O23 C20 O21 -164.7(5) . . . . ?
Cu31 O21 C20 O22 -9.6(10) . . . . ?
Cu32 O21 C20 O22 -163.7(6) . . . . ?
Cu31 O21 C20 O23 171.0(6) . . . . ?
Cu32 O21 C20 O23 16.8(10) . . . . ?
Cu31 O301 C300 C301 151.3(7) . . . . ?
Cu31 O301 C300 C305 -29.7(12) . . . . ?
O301 C300 C301 C302 177.6(10) . . . . ?
C305 C300 C301 C302 -1.5(15) . . . . ?
C300 C301 C302 C303 -0.5(18) . . . . ?
C301 C302 C303 C304 0.5(19) . . . . ?
C302 C303 C304 C305 1.6(18) . . . . ?
C303 C304 C305 C300 -3.6(16) . . . . ?
C303 C304 C305 C306 175.3(11) . . . . ?
O301 C300 C305 C304 -175.7(9) . . . . ?
C301 C300 C305 C304 3.4(13) . . . . ?
O301 C300 C305 C306 5.5(14) . . . . ?
C301 C300 C305 C306 -175.5(9) . . . . ?
C307 N301 C306 C305 175.7(9) . . . . ?
Cu31 N301 C306 C305 8.4(15) . . . . ?
C304 C305 C306 N301 -172.5(10) . . . . ?
C300 C305 C306 N301 6.4(16) . . . . ?
C306 N301 C307 C308 -125.8(10) . . . . ?
Cu31 N301 C307 C308 43.1(10) . . . . ?
N301 C307 C308 N303 -51.2(11) . . . . ?
C309 N303 C308 C307 155.2(9) . . . . ?
C320 N303 C308 C307 -92.1(10) . . . . ?
Cu31 N303 C308 C307 34.5(9) . . . . ?
C320 N303 C309 C310 29.8(8) . . . . ?
C308 N303 C309 C310 149.7(8) . . . . ?
Cu31 N303 C309 C310 -94.5(7) . . . . ?
C311 N304 C310 C309 -145.0(7) . . . . ?
C320 N304 C310 C309 -26.6(8) . . . . ?
Cu32 N304 C310 C309 101.0(7) . . . . ?
N303 C309 C310 N304 -2.3(9) . . . . ?
C320 N304 C311 C312 177.7(7) . . . . ?
C310 N304 C311 C312 -68.1(9) . . . . ?
Cu32 N304 C311 C312 49.9(8) . . . . ?
C313 N302 C312 C311 -172.2(8) . . . . ?
Cu32 N302 C312 C311 19.8(10) . . . . ?
N304 C311 C312 N302 -47.0(10) . . . . ?
C312 N302 C313 C314 -174.3(9) . . . . ?
Cu32 N302 C313 C314 -7.6(13) . . . . ?
N302 C313 C314 C315 175.4(9) . . . . ?
N302 C313 C314 C319 -5.5(15) . . . . ?
C313 C314 C315 C316 -178.6(10) . . . . ?
C319 C314 C315 C316 2.3(15) . . . . ?
C314 C315 C316 C317 -2.0(17) . . . . ?
C315 C316 C317 C318 0.5(18) . . . . ?
C316 C317 C318 C319 0.6(17) . . . . ?
Cu32 O302 C319 C318 -159.6(7) . . . . ?
Cu32 O302 C319 C314 22.7(12) . . . . ?
C317 C318 C319 O302 -178.1(9) . . . . ?
C317 C318 C319 C314 -0.2(15) . . . . ?
C315 C314 C319 O302 176.6(9) . . . . ?
C313 C314 C319 O302 -2.5(14) . . . . ?
C315 C314 C319 C318 -1.1(13) . . . . ?
C313 C314 C319 C318 179.8(9) . . . . ?
C311 N304 C320 C321 -67.3(9) . . . . ?
C310 N304 C320 C321 172.3(7) . . . . ?
Cu32 N304 C320 C321 50.9(9) . . . . ?
C311 N304 C320 N303 166.1(6) . . . . ?
C310 N304 C320 N303 45.7(7) . . . . ?
Cu32 N304 C320 N303 -75.7(7) . . . . ?
C309 N303 C320 N304 -46.5(7) . . . . ?
C308 N303 C320 N304 -165.1(7) . . . . ?
Cu31 N303 C320 N304 75.0(6) . . . . ?
C309 N303 C320 C321 -172.3(7) . . . . ?
C308 N303 C320 C321 69.0(9) . . . . ?
Cu31 N303 C320 C321 -50.8(9) . . . . ?
N304 C320 C321 C326 -56.0(11) . . . . ?
N303 C320 C321 C326 62.7(11) . . . . ?
N304 C320 C321 C322 123.4(9) . . . . ?
N303 C320 C321 C322 -117.9(9) . . . . ?
C326 C321 C322 C323 -0.8(15) . . . . ?
C320 C321 C322 C323 179.9(9) . . . . ?
C321 C322 C323 C324 -3.3(16) . . . . ?
C322 C323 C324 C325 5.0(17) . . . . ?
C323 C324 C325 C326 -2.7(15) . . . . ?
Cu32 O303 C326 C321 46.6(10) . . . . ?
Cu31 O303 C326 C321 -53.5(9) . . . . ?
Cu32 O303 C326 C325 -134.4(7) . . . . ?
Cu31 O303 C326 C325 125.5(7) . . . . ?
C322 C321 C326 O303 -177.9(8) . . . . ?
C320 C321 C326 O303 1.4(13) . . . . ?
C322 C321 C326 C325 3.1(13) . . . . ?
C320 C321 C326 C325 -177.6(8) . . . . ?
C324 C325 C326 O303 179.6(9) . . . . ?
C324 C325 C326 C321 -1.3(13) . . . . ?
Cu41 O401 C400 C401 158.2(6) . . . . ?
Cu41 O401 C400 C405 -23.4(11) . . . . ?
O401 C400 C401 C402 178.4(8) . . . . ?
C405 C400 C401 C402 -0.1(13) . . . . ?
C400 C401 C402 C403 -0.1(15) . . . . ?
C401 C402 C403 C404 1.3(17) . . . . ?
C402 C403 C404 C405 -2.5(18) . . . . ?
C403 C404 C405 C400 2.3(16) . . . . ?
C403 C404 C405 C406 -175.8(10) . . . . ?
O401 C400 C405 C404 -179.4(8) . . . . ?
C401 C400 C405 C404 -1.0(12) . . . . ?
O401 C400 C405 C406 -1.3(14) . . . . ?
C401 C400 C405 C406 177.1(8) . . . . ?
C407 N401 C406 C405 -178.4(8) . . . . ?
Cu41 N401 C406 C405 11.5(13) . . . . ?
C404 C405 C406 N401 -174.0(9) . . . . ?
C400 C405 C406 N401 7.9(14) . . . . ?
C406 N401 C407 C408 164.7(8) . . . . ?
Cu41 N401 C407 C408 -24.3(9) . . . . ?
C420 N403 C408 C407 -172.1(7) . . . . ?
C409 N403 C408 C407 70.3(9) . . . . ?
Cu41 N403 C408 C407 -50.6(7) . . . . ?
N401 C407 C408 N403 51.2(9) . . . . ?
C408 N403 C409 C410 142.9(7) . . . . ?
C420 N403 C409 C410 21.5(8) . . . . ?
Cu41 N403 C409 C410 -103.4(7) . . . . ?
C411 N404 C410 C409 -151.7(7) . . . . ?
C420 N404 C410 C409 -31.1(8) . . . . ?
Cu42 N404 C410 C409 93.2(7) . . . . ?
N403 C409 C410 N404 5.8(9) . . . . ?
C410 N404 C411 C412 -73.5(9) . . . . ?
C420 N404 C411 C412 170.7(7) . . . . ?
Cu42 N404 C411 C412 49.4(8) . . . . ?
C413 N402 C412 C411 -161.4(8) . . . . ?
Cu42 N402 C412 C411 23.6(10) . . . . ?
N404 C411 C412 N402 -50.1(10) . . . . ?
C412 N402 C413 C414 175.4(9) . . . . ?
Cu42 N402 C413 C414 -10.0(13) . . . . ?
N402 C413 C414 C415 178.2(9) . . . . ?
N402 C413 C414 C419 -8.5(14) . . . . ?
C413 C414 C415 C416 173.0(9) . . . . ?
C419 C414 C415 C416 -0.5(14) . . . . ?
C414 C415 C416 C417 -1.2(15) . . . . ?
C415 C416 C417 C418 1.6(16) . . . . ?
C416 C417 C418 C419 -0.3(16) . . . . ?
Cu42 O402 C419 C414 13.7(12) . . . . ?
Cu42 O402 C419 C418 -168.1(6) . . . . ?
C415 C414 C419 O402 -180.0(8) . . . . ?
C413 C414 C419 O402 6.6(13) . . . . ?
C415 C414 C419 C418 1.7(12) . . . . ?
C413 C414 C419 C418 -171.6(8) . . . . ?
C417 C418 C419 O402 -179.8(9) . . . . ?
C417 C418 C419 C414 -1.4(13) . . . . ?
C410 N404 C420 C421 165.4(7) . . . . ?
C411 N404 C420 C421 -74.0(9) . . . . ?
Cu42 N404 C420 C421 40.3(8) . . . . ?
C410 N404 C420 N403 43.7(7) . . . . ?
C411 N404 C420 N403 164.3(6) . . . . ?
Cu42 N404 C420 N403 -81.5(6) . . . . ?
C408 N403 C420 C421 76.4(9) . . . . ?
C409 N403 C420 C421 -162.3(7) . . . . ?
Cu41 N403 C420 C421 -37.7(8) . . . . ?
C408 N403 C420 N404 -161.5(6) . . . . ?
C409 N403 C420 N404 -40.2(7) . . . . ?
Cu41 N403 C420 N404 84.3(6) . . . . ?
N404 C420 C421 C422 120.5(9) . . . . ?
N403 C420 C421 C422 -125.1(9) . . . . ?
N404 C420 C421 C426 -55.2(10) . . . . ?
N403 C420 C421 C426 59.2(10) . . . . ?
C426 C421 C422 C423 -0.3(13) . . . . ?
C420 C421 C422 C423 -176.1(8) . . . . ?
C421 C422 C423 C424 0.7(15) . . . . ?
C422 C423 C424 C425 -1.6(16) . . . . ?
C423 C424 C425 C426 2.0(15) . . . . ?
Cu41 O403 C426 C425 118.6(7) . . . . ?
Cu42 O403 C426 C425 -115.6(7) . . . . ?
Cu41 O403 C426 C421 -59.9(8) . . . . ?
Cu42 O403 C426 C421 65.8(8) . . . . ?
C424 C425 C426 O403 179.9(8) . . . . ?
C424 C425 C426 C421 -1.6(13) . . . . ?
C422 C421 C426 O403 179.3(7) . . . . ?
C420 C421 C426 O403 -4.8(12) . . . . ?
C422 C421 C426 C425 0.8(13) . . . . ?
C420 C421 C426 C425 176.6(8) . . . . ?
